data_7034597
loop_
_publ_author_name
'Pan, Xiaobo'
'Wang, Xingyong'
'Zhang, Zaichao'
'Wang, Xinping'

_publ_section_title
;
 Two phosphaalkene radical cations with inverse spin density
 distributions.
;
_journal_issue 34
_journal_name_full 'Dalton transactions (Cambridge, England : 2003)'
_journal_page_first 15099
_journal_page_last 15102
_journal_paper_doi 10.1039/c5dt00656b
_journal_volume 44
_journal_year 2015
_chemical_formula_moiety '2(C23 H41 N2 P), 2(C16 Al F36 O4), C H2 Cl2'
_chemical_formula_sum 'C79 H84 Al2 Cl2 F72 N4 O8 P2'
_chemical_formula_weight 2772.30
_chemical_name_systematic
; 
 ? 
;
_space_group_IT_number 2
_symmetry_cell_setting triclinic
_symmetry_space_group_name_Hall '-P 1'
_symmetry_space_group_name_H-M 'P -1'
_atom_sites_solution_hydrogens geom
_atom_sites_solution_primary direct
_atom_sites_solution_secondary difmap
_audit_creation_method SHELXL-97
_audit_update_record
;
2015-02-13 deposited with the CCDC.
2015-03-24 downloaded from the CCDC.
;
_cell_angle_alpha 105.652(3)
_cell_angle_beta 92.715(3)
_cell_angle_gamma 97.800(3)
_cell_formula_units_Z 2
_cell_length_a 11.084(2)
_cell_length_b 20.020(4)
_cell_length_c 25.622(5)
_cell_measurement_reflns_used 8585
_cell_measurement_temperature 123(2)
_cell_measurement_theta_max 24.23
_cell_measurement_theta_min 2.27
_cell_volume 5403.0(18)
_computing_cell_refinement 'Bruker SAINT'
_computing_data_collection 'Bruker APEX II'
_computing_data_reduction 'Bruker SAINT'
_computing_molecular_graphics 'Bruker SHELXTL'
_computing_publication_material 'Bruker SHELXTL'
_computing_structure_refinement 'SHELXL-97 (Sheldrick, 2008)'
_computing_structure_solution 'SHELXS-97 (Sheldrick, 2008)'
_diffrn_ambient_temperature 123(2)
_diffrn_measured_fraction_theta_full 0.990
_diffrn_measured_fraction_theta_max 0.990
_diffrn_radiation_monochromator graphite
_diffrn_radiation_source 'fine-focus sealed tube'
_diffrn_radiation_type MoK\a
_diffrn_radiation_wavelength 0.71073
_diffrn_reflns_av_R_equivalents 0.0701
_diffrn_reflns_av_sigmaI/netI 0.1049
_diffrn_reflns_limit_h_max 13
_diffrn_reflns_limit_h_min -9
_diffrn_reflns_limit_k_max 24
_diffrn_reflns_limit_k_min -24
_diffrn_reflns_limit_l_max 31
_diffrn_reflns_limit_l_min -31
_diffrn_reflns_number 43360
_diffrn_reflns_theta_full 26.00
_diffrn_reflns_theta_max 26.00
_diffrn_reflns_theta_min 0.83
_exptl_absorpt_coefficient_mu 0.283
_exptl_absorpt_correction_T_max 0.9326
_exptl_absorpt_correction_T_min 0.9199
_exptl_absorpt_correction_type multi-scan
_exptl_absorpt_process_details 'SADABS (Bruker, 2000)'
_exptl_crystal_colour purple
_exptl_crystal_density_diffrn 1.704
_exptl_crystal_density_method 'not measured'
_exptl_crystal_description block
_exptl_crystal_F_000 2776
_exptl_crystal_size_max 0.30
_exptl_crystal_size_mid 0.28
_exptl_crystal_size_min 0.25
_refine_diff_density_max 1.129
_refine_diff_density_min -1.017
_refine_diff_density_rms 0.138
_refine_ls_extinction_method none
_refine_ls_goodness_of_fit_ref 1.189
_refine_ls_hydrogen_treatment constr
_refine_ls_matrix_type full
_refine_ls_number_parameters 2576
_refine_ls_number_reflns 21059
_refine_ls_number_restraints 4758
_refine_ls_restrained_S_all 1.215
_refine_ls_R_factor_all 0.1393
_refine_ls_R_factor_gt 0.0956
_refine_ls_shift/su_max 0.008
_refine_ls_shift/su_mean 0.000
_refine_ls_structure_factor_coef Fsqd
_refine_ls_weighting_details 'calc w=1/[\s^2^(Fo^2^)+(0.0868P)^2^+12.8157P] where P=(Fo^2^+2Fc^2^)/3'
_refine_ls_weighting_scheme calc
_refine_ls_wR_factor_gt 0.2403
_refine_ls_wR_factor_ref 0.2789
_reflns_number_gt 13223
_reflns_number_total 21059
_reflns_threshold_expression >2sigma(I)
_cod_data_source_file c5dt00656b2.cif
_cod_data_source_block 1
_cod_depositor_comments
;
The following automatic conversions were performed:

'_symmetry_cell_setting' value 'Triclinic' changed to 'triclinic'
according to
/usr/data/users/saulius/crontab/automatic-downloads/rss-feeds/RSC/lib/dictionaries/cif_core.dic
dictionary named 'cif_core.dic' version 2.4.2 from 2011-04-26.

Automatic conversion script
Id: cif_fix_values 3105 2015-03-04 15:46:00Z robertas 

 Adding full bibliography for 7034597.cif.
;
_cod_original_cell_volume 5402.7(17)
_cod_original_sg_symbol_Hall '-P 1   '
_cod_original_sg_symbol_H-M 'P-1   '
_cod_database_code 7034597

loop_
_symmetry_equiv_pos_as_xyz
'x, y, z'
'-x, -y, -z'

loop_
_atom_site_label
_atom_site_type_symbol
_atom_site_fract_x
_atom_site_fract_y
_atom_site_fract_z
_atom_site_U_iso_or_equiv
_atom_site_adp_type
_atom_site_occupancy
_atom_site_symmetry_multiplicity
_atom_site_calc_flag
_atom_site_refinement_flags
_atom_site_disorder_assembly
_atom_site_disorder_group
Al1 Al 0.80258(12) 0.33587(7) 0.59657(5) 0.0179(3) Uani 1 1 d U . .
O1 O 0.7867(5) 0.2476(3) 0.5839(2) 0.0244(12) Uani 0.668(2) 1 d PDU A 3
C1 C 0.7771(6) 0.1844(3) 0.5452(2) 0.0246(14) Uani 0.668(2) 1 d PDU A 3
C2 C 0.7825(6) 0.1269(4) 0.5750(3) 0.0350(17) Uani 0.668(2) 1 d PDU A 3
F1 F 0.6766(5) 0.1129(3) 0.5959(2) 0.0427(13) Uani 0.668(2) 1 d PDU A 3
F2 F 0.8069(5) 0.0680(2) 0.5424(2) 0.0453(12) Uani 0.668(2) 1 d PDU A 3
F3 F 0.8682(4) 0.1476(3) 0.61679(18) 0.0405(11) Uani 0.668(2) 1 d PDU A 3
C3 C 0.6552(7) 0.1685(4) 0.5098(3) 0.0363(17) Uani 0.668(2) 1 d PDU A 3
F4 F 0.6239(5) 0.0998(3) 0.4840(2) 0.0566(15) Uani 0.668(2) 1 d PDU A 3
F5 F 0.5645(5) 0.1887(3) 0.5387(3) 0.0458(14) Uani 0.668(2) 1 d PDU A 3
F6 F 0.6614(5) 0.2020(2) 0.47056(18) 0.0460(13) Uani 0.668(2) 1 d PDU A 3
C4 C 0.8848(7) 0.1840(4) 0.5095(3) 0.0327(18) Uani 0.668(2) 1 d PDU A 3
F7 F 0.8676(5) 0.1327(3) 0.46365(19) 0.0501(13) Uani 0.668(2) 1 d PDU A 3
F8 F 0.9063(5) 0.2436(3) 0.49503(19) 0.0398(12) Uani 0.668(2) 1 d PDU A 3
F9 F 0.9881(7) 0.1783(4) 0.5351(3) 0.0454(18) Uani 0.668(2) 1 d PDU A 3
O2 O 0.7214(5) 0.3549(3) 0.5440(2) 0.0280(12) Uani 0.668(2) 1 d PDU A 3
C5 C 0.6956(6) 0.3988(3) 0.5142(3) 0.0303(15) Uani 0.668(2) 1 d PDU A 3
C6 C 0.5562(8) 0.4009(4) 0.5114(4) 0.049(2) Uani 0.668(2) 1 d PDU A 3
F10 F 0.4917(6) 0.3388(3) 0.5075(3) 0.0522(16) Uani 0.668(2) 1 d PDU A 3
F11 F 0.5180(5) 0.4241(3) 0.4705(2) 0.0542(14) Uani 0.668(2) 1 d PDU A 3
F12 F 0.5329(10) 0.4463(5) 0.5598(4) 0.080(3) Uani 0.668(2) 1 d PDU A 3
C7 C 0.7332(8) 0.3718(5) 0.4560(3) 0.053(2) Uani 0.668(2) 1 d PDU A 3
F13 F 0.8399(6) 0.3499(3) 0.4558(3) 0.0594(16) Uani 0.668(2) 1 d PDU A 3
F14 F 0.7381(6) 0.4212(3) 0.4294(2) 0.0603(15) Uani 0.668(2) 1 d PDU A 3
F15 F 0.6473(7) 0.3162(3) 0.4277(2) 0.077(2) Uani 0.668(2) 1 d PDU A 3
C8 C 0.7656(8) 0.4748(4) 0.5392(3) 0.050(2) Uani 0.668(2) 1 d PDU A 3
F16 F 0.7698(6) 0.4909(3) 0.5935(2) 0.0555(15) Uani 0.668(2) 1 d PDU A 3
F17 F 0.8824(6) 0.4767(5) 0.5260(3) 0.072(2) Uani 0.668(2) 1 d PDU A 3
F18 F 0.7146(6) 0.5228(3) 0.5244(3) 0.0654(17) Uani 0.668(2) 1 d PDU A 3
O3 O 0.9508(6) 0.3763(3) 0.5991(3) 0.0270(15) Uani 0.668(2) 1 d PDU A 3
C9 C 1.0622(7) 0.4022(4) 0.6279(3) 0.0302(15) Uani 0.668(2) 1 d PDU A 3
C10 C 1.0802(8) 0.3688(4) 0.6746(3) 0.0384(19) Uani 0.668(2) 1 d PDU A 3
F19 F 1.0355(6) 0.3004(3) 0.6590(3) 0.0492(15) Uani 0.668(2) 1 d PDU A 3
F20 F 1.0222(10) 0.3972(6) 0.7172(4) 0.052(3) Uani 0.668(2) 1 d PDU A 3
F21 F 1.1975(6) 0.3736(4) 0.6912(3) 0.0609(19) Uani 0.668(2) 1 d PDU A 3
C11 C 1.0716(8) 0.4831(4) 0.6509(3) 0.0420(19) Uani 0.668(2) 1 d PDU A 3
F22 F 0.9725(6) 0.4997(4) 0.6747(3) 0.0532(18) Uani 0.668(2) 1 d PDU A 3
F23 F 1.1670(6) 0.5099(4) 0.6890(3) 0.063(2) Uani 0.668(2) 1 d PDU A 3
F24 F 1.0881(6) 0.5151(3) 0.6126(3) 0.0636(17) Uani 0.668(2) 1 d PDU A 3
C12 C 1.1617(8) 0.3854(5) 0.5877(4) 0.042(2) Uani 0.668(2) 1 d PDU A 3
F25 F 1.2711(9) 0.4231(6) 0.6085(5) 0.057(3) Uani 0.668(2) 1 d PDU A 3
F26 F 1.1325(8) 0.3984(4) 0.5409(3) 0.0489(19) Uani 0.668(2) 1 d PDU A 3
F27 F 1.1729(8) 0.3178(5) 0.5761(4) 0.051(2) Uani 0.668(2) 1 d PDU A 3
O4 O 0.7496(6) 0.3690(3) 0.6591(2) 0.0246(14) Uani 0.668(2) 1 d PDU A 3
C13 C 0.6673(7) 0.3594(4) 0.6953(3) 0.0287(14) Uani 0.668(2) 1 d PDU A 3
C14 C 0.7061(7) 0.4187(4) 0.7483(3) 0.0428(17) Uani 0.668(2) 1 d PDU A 3
F28 F 0.6156(5) 0.4228(3) 0.7819(2) 0.0575(15) Uani 0.668(2) 1 d PDU A 3
F29 F 0.8067(9) 0.4074(6) 0.7736(5) 0.068(3) Uani 0.668(2) 1 d PDU A 3
F30 F 0.7337(6) 0.4796(3) 0.7397(2) 0.0586(16) Uani 0.668(2) 1 d PDU A 3
C15 C 0.6652(7) 0.2872(4) 0.7064(3) 0.0430(17) Uani 0.668(2) 1 d PDU A 3
F31 F 0.5997(6) 0.2358(3) 0.6659(3) 0.0537(16) Uani 0.668(2) 1 d PDU A 3
F32 F 0.6185(5) 0.2849(3) 0.7528(2) 0.0562(14) Uani 0.668(2) 1 d PDU A 3
F33 F 0.7780(5) 0.2715(3) 0.7093(2) 0.0523(14) Uani 0.668(2) 1 d PDU A 3
C16 C 0.5394(6) 0.3652(4) 0.6730(3) 0.0368(15) Uani 0.668(2) 1 d PDU A 3
F34 F 0.4503(8) 0.3450(6) 0.7013(4) 0.060(2) Uani 0.668(2) 1 d PDU A 3
F35 F 0.5140(5) 0.3277(3) 0.6219(2) 0.0451(14) Uani 0.668(2) 1 d PDU A 3
F36 F 0.5260(6) 0.4312(4) 0.6751(3) 0.0591(19) Uani 0.668(2) 1 d PDU A 3
O1' O 0.7622(10) 0.2470(5) 0.5585(4) 0.022(2) Uani 0.332(2) 1 d PDU A 4
C1' C 0.7805(9) 0.1781(5) 0.5484(4) 0.028(2) Uani 0.332(2) 1 d PDU A 4
C2' C 0.7867(10) 0.1565(6) 0.6015(4) 0.032(2) Uani 0.332(2) 1 d PDU A 4
F1' F 0.6775(9) 0.1468(6) 0.6203(5) 0.048(3) Uani 0.332(2) 1 d PDU A 4
F2' F 0.8332(9) 0.0966(4) 0.5957(4) 0.045(2) Uani 0.332(2) 1 d PDU A 4
F3' F 0.8572(9) 0.2063(4) 0.6411(3) 0.044(2) Uani 0.332(2) 1 d PDU A 4
C3' C 0.6728(10) 0.1317(6) 0.5096(4) 0.037(3) Uani 0.332(2) 1 d PDU A 4
F4' F 0.6635(10) 0.0646(4) 0.5084(5) 0.060(3) Uani 0.332(2) 1 d PDU A 4
F5' F 0.5675(9) 0.1529(6) 0.5230(5) 0.047(3) Uani 0.332(2) 1 d PDU A 4
F6' F 0.6839(10) 0.1340(6) 0.4583(3) 0.060(3) Uani 0.332(2) 1 d PDU A 4
C4' C 0.9005(11) 0.1688(6) 0.5214(5) 0.034(3) Uani 0.332(2) 1 d PDU A 4
F7' F 0.9107(9) 0.1028(4) 0.4989(4) 0.050(3) Uani 0.332(2) 1 d PDU A 4
F8' F 0.9135(11) 0.2017(6) 0.4829(4) 0.053(3) Uani 0.332(2) 1 d PDU A 4
F9' F 0.9979(10) 0.1952(7) 0.5572(5) 0.035(3) Uani 0.332(2) 1 d PDU A 4
O2' O 0.7329(10) 0.3846(5) 0.5656(4) 0.022(2) Uani 0.332(2) 1 d PDU A 4
C5' C 0.6909(10) 0.3927(5) 0.5163(4) 0.035(2) Uani 0.332(2) 1 d PDU A 4
C6' C 0.5490(11) 0.3784(7) 0.5106(5) 0.046(3) Uani 0.332(2) 1 d PDU A 4
F10' F 0.5080(12) 0.3206(7) 0.5249(5) 0.056(3) Uani 0.332(2) 1 d PDU A 4
F11' F 0.5045(10) 0.3716(6) 0.4601(4) 0.055(3) Uani 0.332(2) 1 d PDU A 4
F12' F 0.5055(15) 0.4323(9) 0.5453(7) 0.057(4) Uani 0.332(2) 1 d PDU A 4
C7' C 0.7364(11) 0.3415(6) 0.4679(4) 0.049(3) Uani 0.332(2) 1 d PDU A 4
F13' F 0.8521(9) 0.3340(7) 0.4790(5) 0.062(3) Uani 0.332(2) 1 d PDU A 4
F14' F 0.7317(12) 0.3646(6) 0.4226(4) 0.060(3) Uani 0.332(2) 1 d PDU A 4
F15' F 0.6665(11) 0.2771(5) 0.4557(4) 0.069(3) Uani 0.332(2) 1 d PDU A 4
C8' C 0.7350(11) 0.4688(6) 0.5154(5) 0.044(3) Uani 0.332(2) 1 d PDU A 4
F16' F 0.7243(11) 0.5142(4) 0.5635(3) 0.049(2) Uani 0.332(2) 1 d PDU A 4
F17' F 0.8540(10) 0.4753(10) 0.5054(5) 0.076(4) Uani 0.332(2) 1 d PDU A 4
F18' F 0.6728(9) 0.4875(5) 0.4777(3) 0.040(2) Uani 0.332(2) 1 d PDU A 4
O3' O 0.9613(12) 0.3502(6) 0.6002(6) 0.027(3) Uani 0.332(2) 1 d PDU A 4
C9' C 1.0667(12) 0.3960(6) 0.6242(5) 0.033(2) Uani 0.332(2) 1 d PDU A 4
C10' C 1.1010(13) 0.3844(7) 0.6796(5) 0.038(3) Uani 0.332(2) 1 d PDU A 4
F19' F 1.0875(12) 0.3173(6) 0.6777(5) 0.050(3) Uani 0.332(2) 1 d PDU A 4
F20' F 1.033(2) 0.4156(11) 0.7174(8) 0.048(5) Uani 0.332(2) 1 d PDU A 4
F21' F 1.2171(11) 0.4110(7) 0.6976(6) 0.054(4) Uani 0.332(2) 1 d PDU A 4
C11' C 1.0482(12) 0.4720(6) 0.6305(5) 0.041(3) Uani 0.332(2) 1 d PDU A 4
F22' F 0.9426(10) 0.4850(7) 0.6501(5) 0.051(3) Uani 0.332(2) 1 d PDU A 4
F23' F 1.1371(11) 0.5183(6) 0.6641(5) 0.054(3) Uani 0.332(2) 1 d PDU A 4
F24' F 1.0474(11) 0.4877(6) 0.5833(4) 0.054(3) Uani 0.332(2) 1 d PDU A 4
C12' C 1.1690(13) 0.3774(8) 0.5854(6) 0.040(3) Uani 0.332(2) 1 d PDU A 4
F25' F 1.2646(17) 0.4291(12) 0.5969(9) 0.055(5) Uani 0.332(2) 1 d PDU A 4
F26' F 1.1277(16) 0.3671(7) 0.5339(5) 0.045(3) Uani 0.332(2) 1 d PDU A 4
F27' F 1.2088(15) 0.3196(8) 0.5901(7) 0.043(4) Uani 0.332(2) 1 d PDU A 4
O4' O 0.7596(12) 0.3440(6) 0.6622(5) 0.027(3) Uani 0.332(2) 1 d PDU A 4
C13' C 0.6712(11) 0.3580(5) 0.6971(4) 0.035(2) Uani 0.332(2) 1 d PDU A 4
C14' C 0.7178(11) 0.3522(7) 0.7531(4) 0.052(3) Uani 0.332(2) 1 d PDU A 4
F28' F 0.6263(10) 0.3434(6) 0.7836(4) 0.057(3) Uani 0.332(2) 1 d PDU A 4
F29' F 0.7768(11) 0.2975(6) 0.7481(4) 0.056(3) Uani 0.332(2) 1 d PDU A 4
F30' F 0.7961(15) 0.4094(10) 0.7793(8) 0.055(5) Uani 0.332(2) 1 d PDU A 4
C15' C 0.5553(11) 0.3033(6) 0.6757(5) 0.051(3) Uani 0.332(2) 1 d PDU A 4
F31' F 0.5684(14) 0.2446(6) 0.6908(6) 0.069(4) Uani 0.332(2) 1 d PDU A 4
F32' F 0.5348(11) 0.2867(7) 0.6228(4) 0.060(4) Uani 0.332(2) 1 d PDU A 4
F33' F 0.4556(14) 0.3247(10) 0.6980(8) 0.063(5) Uani 0.332(2) 1 d PDU A 4
C16' C 0.6429(11) 0.4322(6) 0.7024(5) 0.055(3) Uani 0.332(2) 1 d PDU A 4
F34' F 0.5853(12) 0.4562(6) 0.7466(5) 0.077(3) Uani 0.332(2) 1 d PDU A 4
F35' F 0.5728(13) 0.4347(9) 0.6596(5) 0.066(4) Uani 0.332(2) 1 d PDU A 4
F36' F 0.7453(11) 0.4775(5) 0.7066(6) 0.075(4) Uani 0.332(2) 1 d PDU A 4
Al2 Al 0.7211(10) 0.3245(5) 0.0605(4) 0.0201(17) Uani 0.538(2) 1 d PDU B 1
O5 O 0.7664(6) 0.3565(4) 0.0079(2) 0.0266(14) Uani 0.538(2) 1 d PDU B 1
C17 C 0.7496(7) 0.3548(4) -0.0463(3) 0.0293(18) Uani 0.538(2) 1 d PDU B 1
C18 C 0.8072(8) 0.2930(5) -0.0811(3) 0.036(2) Uani 0.538(2) 1 d PDU B 1
F37 F 0.8167(8) 0.2954(4) -0.1316(2) 0.0540(18) Uani 0.538(2) 1 d PDU B 1
F38 F 0.7374(6) 0.2315(3) -0.0835(3) 0.0491(17) Uani 0.538(2) 1 d PDU B 1
F39 F 0.9171(9) 0.2912(8) -0.0597(6) 0.050(3) Uani 0.538(2) 1 d PDU B 1
C19 C 0.8155(8) 0.4243(4) -0.0533(3) 0.0372(19) Uani 0.538(2) 1 d PDU B 1
F40 F 0.7941(7) 0.4789(3) -0.0149(3) 0.0485(17) Uani 0.538(2) 1 d PDU B 1
F41 F 0.7790(7) 0.4324(3) -0.1016(2) 0.0537(17) Uani 0.538(2) 1 d PDU B 1
F42 F 0.9362(5) 0.4253(3) -0.0521(3) 0.0509(16) Uani 0.538(2) 1 d PDU B 1
C20 C 0.6123(8) 0.3465(5) -0.0642(4) 0.037(2) Uani 0.538(2) 1 d PDU B 1
F43 F 0.5489(6) 0.2969(4) -0.0462(3) 0.0512(19) Uani 0.538(2) 1 d PDU B 1
F44 F 0.5664(7) 0.4044(4) -0.0446(3) 0.044(2) Uani 0.538(2) 1 d PDU B 1
F45 F 0.5883(6) 0.3278(4) -0.1173(2) 0.0510(17) Uani 0.538(2) 1 d PDU B 1
O6 O 0.8379(7) 0.3472(6) 0.1120(4) 0.028(2) Uani 0.538(2) 1 d PDU B 1
C21 C 0.9591(8) 0.3593(5) 0.1249(3) 0.045(2) Uani 0.538(2) 1 d PDU B 1
C22 C 1.0175(10) 0.2926(5) 0.1022(4) 0.056(3) Uani 0.538(2) 1 d PDU B 1
F46 F 0.9868(9) 0.2480(5) 0.1359(4) 0.088(3) Uani 0.538(2) 1 d PDU B 1
F47 F 1.1344(8) 0.3008(5) 0.1017(5) 0.069(3) Uani 0.538(2) 1 d PDU B 1
F48 F 0.9641(15) 0.2551(7) 0.0531(4) 0.049(3) Uani 0.538(2) 1 d PDU B 1
C23 C 0.9860(9) 0.3824(6) 0.1856(4) 0.066(2) Uani 0.538(2) 1 d PDU B 1
F49 F 0.9070(9) 0.3442(6) 0.2112(4) 0.082(3) Uani 0.538(2) 1 d PDU B 1
F50 F 0.9702(7) 0.4488(4) 0.2072(3) 0.067(2) Uani 0.538(2) 1 d PDU B 1
F51 F 1.0985(8) 0.3785(6) 0.2035(3) 0.086(3) Uani 0.538(2) 1 d PDU B 1
C24 C 1.0226(8) 0.4154(5) 0.1006(4) 0.049(2) Uani 0.538(2) 1 d PDU B 1
F52 F 0.9565(6) 0.4676(3) 0.1048(3) 0.0543(17) Uani 0.538(2) 1 d PDU B 1
F53 F 1.1336(6) 0.4426(4) 0.1256(3) 0.068(2) Uani 0.538(2) 1 d PDU B 1
F54 F 1.0377(6) 0.3870(4) 0.0473(2) 0.0515(17) Uani 0.538(2) 1 d PDU B 1
O7 O 0.5977(9) 0.3607(5) 0.0873(4) 0.042(2) Uani 0.538(2) 1 d PDU B 1
C25 C 0.5506(7) 0.4116(4) 0.1207(3) 0.0386(18) Uani 0.538(2) 1 d PDU B 1
C26 C 0.4210(9) 0.3853(5) 0.1310(4) 0.068(3) Uani 0.538(2) 1 d PDU B 1
F55 F 0.4221(10) 0.3479(5) 0.1671(4) 0.102(3) Uani 0.538(2) 1 d PDU B 1
F56 F 0.3590(8) 0.3475(5) 0.0854(4) 0.099(4) Uani 0.538(2) 1 d PDU B 1
F57 F 0.3605(8) 0.4384(5) 0.1521(5) 0.116(4) Uani 0.538(2) 1 d PDU B 1
C27 C 0.6294(10) 0.4408(6) 0.1766(4) 0.054(3) Uani 0.538(2) 1 d PDU B 1
F58 F 0.5702(10) 0.4762(5) 0.2152(3) 0.083(3) Uani 0.538(2) 1 d PDU B 1
F59 F 0.7321(9) 0.4814(6) 0.1715(4) 0.069(3) Uani 0.538(2) 1 d PDU B 1
F60 F 0.6622(11) 0.3888(5) 0.1939(4) 0.079(3) Uani 0.538(2) 1 d PDU B 1
C28 C 0.5486(9) 0.4734(5) 0.0961(4) 0.045(2) Uani 0.538(2) 1 d PDU B 1
F61 F 0.5356(7) 0.5326(3) 0.1316(3) 0.0532(17) Uani 0.538(2) 1 d PDU B 1
F62 F 0.4628(9) 0.4583(5) 0.0546(3) 0.067(3) Uani 0.538(2) 1 d PDU B 1
F63 F 0.6535(6) 0.4851(3) 0.0735(3) 0.0575(18) Uani 0.538(2) 1 d PDU B 1
O8 O 0.6793(7) 0.2351(3) 0.0368(3) 0.0341(16) Uani 0.538(2) 1 d PDU B 1
C29 C 0.6259(8) 0.1715(4) 0.0408(3) 0.0442(19) Uani 0.538(2) 1 d PDU B 1
C30 C 0.6670(11) 0.1640(5) 0.0975(4) 0.075(3) Uani 0.538(2) 1 d PDU B 1
F64 F 0.7808(9) 0.1508(5) 0.0976(4) 0.116(4) Uani 0.538(2) 1 d PDU B 1
F65 F 0.6010(11) 0.1136(5) 0.1107(4) 0.100(3) Uani 0.538(2) 1 d PDU B 1
F66 F 0.6660(12) 0.2223(5) 0.1352(3) 0.123(4) Uani 0.538(2) 1 d PDU B 1
C31 C 0.4861(9) 0.1662(6) 0.0348(5) 0.067(3) Uani 0.538(2) 1 d PDU B 1
F67 F 0.4291(8) 0.1023(4) 0.0307(5) 0.092(3) Uani 0.538(2) 1 d PDU B 1
F68 F 0.4457(11) 0.2073(5) 0.0786(5) 0.107(4) Uani 0.538(2) 1 d PDU B 1
F69 F 0.4506(8) 0.1859(5) -0.0082(4) 0.079(3) Uani 0.538(2) 1 d PDU B 1
C32 C 0.6649(10) 0.1133(5) -0.0031(4) 0.059(3) Uani 0.538(2) 1 d PDU B 1
F70 F 0.6370(9) 0.0506(3) 0.0064(5) 0.093(3) Uani 0.538(2) 1 d PDU B 1
F71 F 0.6072(10) 0.1080(5) -0.0515(3) 0.092(3) Uani 0.538(2) 1 d PDU B 1
F72 F 0.7826(9) 0.1233(6) -0.0077(6) 0.080(3) Uani 0.538(2) 1 d PDU B 1
Al2' Al 0.7212(11) 0.3169(6) 0.0615(4) 0.0171(18) Uani 0.462(2) 1 d PDU B 2
O5' O 0.7516(8) 0.3192(4) -0.0029(3) 0.0298(17) Uani 0.462(2) 1 d PDU B 2
C17' C 0.7681(8) 0.3592(4) -0.0391(4) 0.031(2) Uani 0.462(2) 1 d PDU B 2
C18' C 0.8327(9) 0.3189(5) -0.0871(4) 0.034(2) Uani 0.462(2) 1 d PDU B 2
F37' F 0.7537(7) 0.2655(4) -0.1199(3) 0.0464(19) Uani 0.462(2) 1 d PDU B 2
F38' F 0.8811(7) 0.3585(4) -0.1159(3) 0.0522(19) Uani 0.462(2) 1 d PDU B 2
F39' F 0.9217(12) 0.2894(9) -0.0697(7) 0.048(4) Uani 0.462(2) 1 d PDU B 2
C19' C 0.8505(9) 0.4297(5) -0.0103(4) 0.047(2) Uani 0.462(2) 1 d PDU B 2
F40' F 0.8179(9) 0.4583(4) 0.0384(3) 0.070(3) Uani 0.462(2) 1 d PDU B 2
F41' F 0.8467(10) 0.4766(5) -0.0377(4) 0.073(3) Uani 0.462(2) 1 d PDU B 2
F42' F 0.9660(7) 0.4215(4) -0.0045(3) 0.062(2) Uani 0.462(2) 1 d PDU B 2
C20' C 0.6444(10) 0.3727(6) -0.0609(4) 0.046(3) Uani 0.462(2) 1 d PDU B 2
F43' F 0.5613(8) 0.3164(6) -0.0710(5) 0.069(3) Uani 0.462(2) 1 d PDU B 2
F44' F 0.6061(11) 0.4247(6) -0.0251(5) 0.069(3) Uani 0.462(2) 1 d PDU B 2
F45' F 0.6522(8) 0.3909(5) -0.1069(3) 0.068(2) Uani 0.462(2) 1 d PDU B 2
O6' O 0.8503(9) 0.3485(7) 0.1065(5) 0.039(3) Uani 0.462(2) 1 d PDU B 2
C21' C 0.9492(9) 0.3373(5) 0.1328(4) 0.051(2) Uani 0.462(2) 1 d PDU B 2
C22' C 0.9937(11) 0.2689(6) 0.0977(5) 0.068(3) Uani 0.462(2) 1 d PDU B 2
F46' F 0.9269(11) 0.2152(6) 0.1130(6) 0.129(5) Uani 0.462(2) 1 d PDU B 2
F47' F 1.1121(9) 0.2705(6) 0.1093(6) 0.068(3) Uani 0.462(2) 1 d PDU B 2
F48' F 0.969(2) 0.2601(10) 0.0456(5) 0.064(4) Uani 0.462(2) 1 d PDU B 2
C23' C 0.9252(11) 0.3239(7) 0.1862(5) 0.071(3) Uani 0.462(2) 1 d PDU B 2
F49' F 0.8121(8) 0.2942(6) 0.1896(4) 0.082(3) Uani 0.462(2) 1 d PDU B 2
F50' F 0.9339(14) 0.3888(8) 0.2249(5) 0.133(5) Uani 0.462(2) 1 d PDU B 2
F51' F 1.0041(8) 0.2909(5) 0.2077(3) 0.072(3) Uani 0.462(2) 1 d PDU B 2
C24' C 1.0550(10) 0.3955(6) 0.1378(5) 0.078(3) Uani 0.462(2) 1 d PDU B 2
F52' F 1.0153(9) 0.4574(4) 0.1494(5) 0.093(3) Uani 0.462(2) 1 d PDU B 2
F53' F 1.0985(10) 0.3841(7) 0.0870(4) 0.101(3) Uani 0.462(2) 1 d PDU B 2
F54' F 1.1399(9) 0.3947(7) 0.1765(5) 0.099(4) Uani 0.462(2) 1 d PDU B 2
O7' O 0.6140(10) 0.3702(6) 0.0835(5) 0.038(2) Uani 0.462(2) 1 d PDU B 2
C25' C 0.5577(8) 0.4094(5) 0.1235(4) 0.039(2) Uani 0.462(2) 1 d PDU B 2
C26' C 0.4746(9) 0.3623(5) 0.1485(4) 0.051(2) Uani 0.462(2) 1 d PDU B 2
F55' F 0.5334(7) 0.3131(4) 0.1589(3) 0.058(2) Uani 0.462(2) 1 d PDU B 2
F56' F 0.3754(8) 0.3296(5) 0.1139(4) 0.061(3) Uani 0.462(2) 1 d PDU B 2
F57' F 0.4329(9) 0.3963(5) 0.1939(3) 0.073(3) Uani 0.462(2) 1 d PDU B 2
C27' C 0.6546(10) 0.4573(6) 0.1694(4) 0.050(3) Uani 0.462(2) 1 d PDU B 2
F58' F 0.6101(9) 0.5104(5) 0.2010(4) 0.070(3) Uani 0.462(2) 1 d PDU B 2
F59' F 0.7514(9) 0.4840(6) 0.1478(4) 0.057(3) Uani 0.462(2) 1 d PDU B 2
F60' F 0.6960(8) 0.4223(5) 0.2014(4) 0.050(3) Uani 0.462(2) 1 d PDU B 2
C28' C 0.4872(10) 0.4575(5) 0.1013(4) 0.047(2) Uani 0.462(2) 1 d PDU B 2
F61' F 0.4104(8) 0.4880(5) 0.1341(4) 0.066(2) Uani 0.462(2) 1 d PDU B 2
F62' F 0.4238(9) 0.4202(6) 0.0544(4) 0.071(3) Uani 0.462(2) 1 d PDU B 2
F63' F 0.5605(9) 0.5088(5) 0.0900(4) 0.069(2) Uani 0.462(2) 1 d PDU B 2
O8' O 0.6720(9) 0.2311(4) 0.0611(3) 0.036(2) Uani 0.462(2) 1 d PDU B 2
C29' C 0.6125(9) 0.1667(5) 0.0351(4) 0.049(2) Uani 0.462(2) 1 d PDU B 2
C30' C 0.6136(12) 0.1215(5) 0.0751(4) 0.070(3) Uani 0.462(2) 1 d PDU B 2
F64' F 0.7218(11) 0.1011(6) 0.0786(5) 0.105(3) Uani 0.462(2) 1 d PDU B 2
F65' F 0.5360(12) 0.0643(4) 0.0605(4) 0.112(4) Uani 0.462(2) 1 d PDU B 2
F66' F 0.5988(12) 0.1573(5) 0.1248(3) 0.091(3) Uani 0.462(2) 1 d PDU B 2
C31' C 0.4775(10) 0.1712(6) 0.0195(5) 0.070(3) Uani 0.462(2) 1 d PDU B 2
F67' F 0.4225(9) 0.1146(5) -0.0173(4) 0.095(3) Uani 0.462(2) 1 d PDU B 2
F68' F 0.4121(11) 0.1805(7) 0.0627(5) 0.101(4) Uani 0.462(2) 1 d PDU B 2
F69' F 0.4706(10) 0.2259(5) 0.0004(4) 0.079(3) Uani 0.462(2) 1 d PDU B 2
C32' C 0.6716(11) 0.1336(5) -0.0159(4) 0.060(3) Uani 0.462(2) 1 d PDU B 2
F70' F 0.6366(12) 0.0644(5) -0.0343(4) 0.090(3) Uani 0.462(2) 1 d PDU B 2
F71' F 0.6412(10) 0.1610(4) -0.0570(3) 0.068(3) Uani 0.462(2) 1 d PDU B 2
F72' F 0.7921(9) 0.1466(8) -0.0080(7) 0.094(5) Uani 0.462(2) 1 d PDU B 2
C33 C 0.2638(4) 0.1654(2) 0.31160(19) 0.0252(10) Uani 1 1 d . C .
C34 C 0.1996(5) 0.1443(2) 0.35266(18) 0.0241(10) Uani 1 1 d . . .
C35 C 0.0724(4) 0.1361(2) 0.34760(18) 0.0241(10) Uani 1 1 d . . .
H35A H 0.0292 0.1247 0.3760 0.029 Uiso 1 1 calc R . .
C36 C 0.0054(4) 0.1438(2) 0.30238(18) 0.0243(10) Uani 1 1 d . . .
C37 C 0.0700(5) 0.1500(2) 0.25875(19) 0.0291(11) Uani 1 1 d . C .
H37A H 0.0256 0.1488 0.2258 0.035 Uiso 1 1 calc R . .
C38 C 0.1979(5) 0.1582(2) 0.26064(19) 0.0302(11) Uani 1 1 d D . .
C39 C 0.4098(5) 0.3008(3) 0.3234(2) 0.0312(11) Uani 1 1 d . C .
C40 C 0.2791(7) 0.3815(3) 0.3020(3) 0.0542(17) Uani 1 1 d . . .
H40A H 0.3458 0.3910 0.2800 0.081 Uiso 1 1 calc R . .
H40B H 0.2685 0.4253 0.3287 0.081 Uiso 1 1 calc R . .
H40C H 0.2032 0.3624 0.2783 0.081 Uiso 1 1 calc R . .
C41 C 0.2152(6) 0.3126(3) 0.3649(3) 0.0505(17) Uani 1 1 d . . .
H41A H 0.2407 0.2784 0.3826 0.076 Uiso 1 1 calc R . .
H41B H 0.1382 0.2923 0.3423 0.076 Uiso 1 1 calc R . .
H41C H 0.2038 0.3552 0.3926 0.076 Uiso 1 1 calc R . .
C42 C 0.5376(6) 0.4147(3) 0.3333(3) 0.0498(16) Uani 1 1 d . . .
H42A H 0.4657 0.4331 0.3489 0.075 Uiso 1 1 calc R . .
H42B H 0.5575 0.4331 0.3025 0.075 Uiso 1 1 calc R . .
H42C H 0.6071 0.4293 0.3611 0.075 Uiso 1 1 calc R . .
C43 C 0.6154(5) 0.3064(3) 0.2907(3) 0.0474(15) Uani 1 1 d . . .
H43A H 0.5935 0.2551 0.2789 0.071 Uiso 1 1 calc R . .
H43B H 0.6860 0.3195 0.3179 0.071 Uiso 1 1 calc R . .
H43C H 0.6360 0.3235 0.2593 0.071 Uiso 1 1 calc R . .
C44 C 0.2626(5) 0.1277(3) 0.40242(19) 0.0287(11) Uani 1 1 d . . .
C45 C 0.3119(7) 0.1943(3) 0.4482(2) 0.0540(17) Uani 1 1 d . . .
H45A H 0.3507 0.1813 0.4785 0.081 Uiso 1 1 calc R . .
H45B H 0.2444 0.2196 0.4609 0.081 Uiso 1 1 calc R . .
H45C H 0.3723 0.2244 0.4346 0.081 Uiso 1 1 calc R . .
C46 C 0.3650(5) 0.0845(3) 0.3838(2) 0.0411(13) Uani 1 1 d . . .
H46A H 0.4046 0.0743 0.4151 0.062 Uiso 1 1 calc R . .
H46B H 0.4254 0.1112 0.3674 0.062 Uiso 1 1 calc R . .
H46C H 0.3301 0.0403 0.3568 0.062 Uiso 1 1 calc R . .
C47 C 0.1741(5) 0.0820(3) 0.4268(2) 0.0401(13) Uani 1 1 d . . .
H47A H 0.2163 0.0726 0.4580 0.060 Uiso 1 1 calc R . .
H47B H 0.1438 0.0375 0.3993 0.060 Uiso 1 1 calc R . .
H47C H 0.1052 0.1064 0.4389 0.060 Uiso 1 1 calc R . .
C48 C -0.1329(5) 0.1432(3) 0.3026(2) 0.0290(11) Uani 1 1 d . . .
C49 C -0.1562(5) 0.2072(3) 0.3468(2) 0.0403(13) Uani 1 1 d . . .
H49A H -0.2445 0.2076 0.3475 0.060 Uiso 1 1 calc R . .
H49B H -0.1173 0.2500 0.3390 0.060 Uiso 1 1 calc R . .
H49C H -0.1220 0.2052 0.3822 0.060 Uiso 1 1 calc R . .
C50 C -0.1945(5) 0.0759(3) 0.3149(3) 0.0420(14) Uani 1 1 d . . .
H50A H -0.2830 0.0759 0.3148 0.063 Uiso 1 1 calc R . .
H50B H -0.1617 0.0744 0.3507 0.063 Uiso 1 1 calc R . .
H50C H -0.1781 0.0347 0.2870 0.063 Uiso 1 1 calc R . .
C51 C -0.1918(6) 0.1457(3) 0.2479(2) 0.0455(14) Uani 1 1 d . . .
H51A H -0.2800 0.1449 0.2499 0.068 Uiso 1 1 calc R . .
H51B H -0.1769 0.1049 0.2192 0.068 Uiso 1 1 calc R . .
H51C H -0.1560 0.1888 0.2397 0.068 Uiso 1 1 calc R . .
C52 C 0.2537(11) 0.1519(5) 0.2052(6) 0.036(2) Uani 0.707(11) 1 d PDU C 7
C53 C 0.3513(10) 0.1047(6) 0.2002(4) 0.064(3) Uani 0.707(11) 1 d PDU C 7
H53A H 0.4156 0.1249 0.2301 0.095 Uiso 0.707(11) 1 calc PR C 7
H53B H 0.3868 0.1007 0.1653 0.095 Uiso 0.707(11) 1 calc PR C 7
H53C H 0.3147 0.0580 0.2019 0.095 Uiso 0.707(11) 1 calc PR C 7
C54 C 0.3023(10) 0.2228(4) 0.1978(3) 0.044(2) Uani 0.707(11) 1 d PDU C 7
H54A H 0.3657 0.2477 0.2272 0.066 Uiso 0.707(11) 1 calc PR C 7
H54B H 0.2355 0.2504 0.1987 0.066 Uiso 0.707(11) 1 calc PR C 7
H54C H 0.3374 0.2163 0.1627 0.066 Uiso 0.707(11) 1 calc PR C 7
C55 C 0.1557(9) 0.1157(5) 0.1569(3) 0.053(3) Uani 0.707(11) 1 d PDU C 7
H55A H 0.0962 0.1472 0.1550 0.080 Uiso 0.707(11) 1 d PR C 7
H55B H 0.1137 0.0720 0.1623 0.080 Uiso 0.707(11) 1 d PR C 7
H55C H 0.1953 0.1050 0.1228 0.080 Uiso 0.707(11) 1 d PR C 7
C52' C 0.262(2) 0.1519(11) 0.2081(13) 0.041(4) Uani 0.293(11) 1 d PDU C 8
C53' C 0.4003(13) 0.1523(12) 0.2142(7) 0.049(5) Uani 0.293(11) 1 d PDU C 8
H53D H 0.4335 0.1804 0.2508 0.074 Uiso 0.293(11) 1 calc PR C 8
H53E H 0.4391 0.1726 0.1872 0.074 Uiso 0.293(11) 1 calc PR C 8
H53F H 0.4168 0.1041 0.2084 0.074 Uiso 0.293(11) 1 calc PR C 8
C54' C 0.239(2) 0.2106(10) 0.1829(8) 0.050(5) Uani 0.293(11) 1 d PDU C 8
H54D H 0.2904 0.2546 0.2035 0.074 Uiso 0.293(11) 1 calc PR C 8
H54E H 0.1529 0.2165 0.1841 0.074 Uiso 0.293(11) 1 calc PR C 8
H54F H 0.2596 0.1985 0.1451 0.074 Uiso 0.293(11) 1 calc PR C 8
C55' C 0.209(2) 0.0815(9) 0.1671(6) 0.050(5) Uani 0.293(11) 1 d PDU C 8
H55D H 0.2493 0.0441 0.1749 0.075 Uiso 0.293(11) 1 calc PR C 8
H55E H 0.2234 0.0841 0.1301 0.075 Uiso 0.293(11) 1 calc PR C 8
H55F H 0.1212 0.0714 0.1700 0.075 Uiso 0.293(11) 1 calc PR C 8
C56 C 0.2465(4) 0.1256(2) 0.78693(18) 0.0248(10) Uani 1 1 d . . .
C57 C 0.3497(4) 0.1035(3) 0.75952(19) 0.0262(10) Uani 1 1 d . . .
C58 C 0.3444(4) 0.0954(2) 0.70306(19) 0.0259(10) Uani 1 1 d . . .
H58A H 0.4138 0.0832 0.6845 0.031 Uiso 1 1 calc R . .
C59 C 0.2434(4) 0.1043(2) 0.67331(18) 0.0230(10) Uani 1 1 d . . .
C60 C 0.1396(4) 0.1154(2) 0.69997(19) 0.0247(10) Uani 1 1 d . . .
H60A H 0.0674 0.1178 0.6794 0.030 Uiso 1 1 calc R . .
C61 C 0.1354(4) 0.1235(3) 0.75613(19) 0.0260(10) Uani 1 1 d . . .
C62 C 0.2396(5) 0.2552(3) 0.8707(2) 0.0336(12) Uani 1 1 d . . .
C63 C 0.1608(8) 0.3429(3) 0.8319(3) 0.064(2) Uani 1 1 d . . .
H63A H 0.1097 0.3476 0.8624 0.096 Uiso 1 1 calc R . .
H63B H 0.1085 0.3278 0.7976 0.096 Uiso 1 1 calc R . .
H63C H 0.2107 0.3883 0.8348 0.096 Uiso 1 1 calc R . .
C64 C 0.3235(7) 0.2789(3) 0.7889(3) 0.0575(19) Uani 1 1 d . . .
H64A H 0.3749 0.2441 0.7928 0.086 Uiso 1 1 calc R . .
H64B H 0.3754 0.3234 0.7908 0.086 Uiso 1 1 calc R . .
H64C H 0.2744 0.2619 0.7538 0.086 Uiso 1 1 calc R . .
C65 C 0.2403(7) 0.3634(4) 0.9438(3) 0.064(2) Uani 1 1 d . . .
H65A H 0.2636 0.3854 0.9152 0.096 Uiso 1 1 calc R . .
H65B H 0.3076 0.3753 0.9726 0.096 Uiso 1 1 calc R . .
H65C H 0.1673 0.3806 0.9591 0.096 Uiso 1 1 calc R . .
C66 C 0.1780(6) 0.2482(4) 0.9603(2) 0.0504(16) Uani 1 1 d . . .
H66A H 0.1619 0.1977 0.9420 0.076 Uiso 1 1 calc R . .
H66B H 0.1039 0.2633 0.9760 0.076 Uiso 1 1 calc R . .
H66C H 0.2442 0.2578 0.9893 0.076 Uiso 1 1 calc R . .
C67 C 0.4650(5) 0.0865(3) 0.7864(2) 0.0382(13) Uani 1 1 d . . .
C68 C 0.4280(5) 0.0389(3) 0.8243(2) 0.0441(14) Uani 1 1 d . . .
H68A H 0.3802 0.0633 0.8526 0.066 Uiso 1 1 calc R . .
H68B H 0.5018 0.0288 0.8413 0.066 Uiso 1 1 calc R . .
H68C H 0.3787 -0.0052 0.8027 0.066 Uiso 1 1 calc R . .
C69 C 0.5513(6) 0.1534(4) 0.8185(3) 0.0577(18) Uani 1 1 d . . .
H69A H 0.5076 0.1818 0.8465 0.087 Uiso 1 1 calc R . .
H69B H 0.5795 0.1806 0.7936 0.087 Uiso 1 1 calc R . .
H69C H 0.6218 0.1404 0.8358 0.087 Uiso 1 1 calc R . .
C70 C 0.5406(5) 0.0454(4) 0.7439(3) 0.0534(17) Uani 1 1 d . . .
H70A H 0.6127 0.0354 0.7624 0.080 Uiso 1 1 calc R . .
H70B H 0.5667 0.0733 0.7193 0.080 Uiso 1 1 calc R . .
H70C H 0.4907 0.0011 0.7231 0.080 Uiso 1 1 calc R . .
C71 C 0.2441(5) 0.1009(3) 0.61322(19) 0.0286(11) Uani 1 1 d . . .
C72 C 0.3582(6) 0.0748(4) 0.5893(2) 0.0515(17) Uani 1 1 d . . .
H72A H 0.3554 0.0734 0.5507 0.077 Uiso 1 1 calc R . .
H72B H 0.3614 0.0276 0.5929 0.077 Uiso 1 1 calc R . .
H72C H 0.4311 0.1067 0.6088 0.077 Uiso 1 1 calc R . .
C73 C 0.2403(6) 0.1751(3) 0.6076(2) 0.0467(15) Uani 1 1 d . . .
H73A H 0.1671 0.1921 0.6228 0.070 Uiso 1 1 calc R . .
H73B H 0.2381 0.1738 0.5691 0.070 Uiso 1 1 calc R . .
H73C H 0.3133 0.2067 0.6274 0.070 Uiso 1 1 calc R . .
C74 C 0.1322(5) 0.0511(3) 0.5809(2) 0.0332(12) Uani 1 1 d . . .
H74A H 0.0576 0.0671 0.5953 0.050 Uiso 1 1 calc R . .
H74B H 0.1351 0.0036 0.5841 0.050 Uiso 1 1 calc R . .
H74C H 0.1321 0.0505 0.5425 0.050 Uiso 1 1 calc R . .
C75 C 0.0048(5) 0.1222(3) 0.7763(2) 0.0321(11) Uani 1 1 d . . .
C76 C -0.0039(6) 0.1311(5) 0.8367(3) 0.071(2) Uani 1 1 d . . .
H76A H -0.0897 0.1293 0.8445 0.106 Uiso 1 1 calc R . .
H76B H 0.0426 0.1764 0.8575 0.106 Uiso 1 1 calc R . .
H76C H 0.0299 0.0932 0.8469 0.106 Uiso 1 1 calc R . .
C77 C -0.0572(7) 0.1812(4) 0.7640(3) 0.0606(19) Uani 1 1 d . . .
H77A H -0.1389 0.1795 0.7772 0.091 Uiso 1 1 calc R . .
H77B H -0.0644 0.1749 0.7246 0.091 Uiso 1 1 calc R . .
H77C H -0.0080 0.2268 0.7823 0.091 Uiso 1 1 calc R . .
C78 C -0.0702(6) 0.0541(4) 0.7437(3) 0.068(2) Uani 1 1 d . . .
H78A H -0.1532 0.0511 0.7554 0.102 Uiso 1 1 calc R . .
H78B H -0.0326 0.0148 0.7494 0.102 Uiso 1 1 calc R . .
H78C H -0.0736 0.0521 0.7050 0.102 Uiso 1 1 calc R . .
N1 N 0.3089(4) 0.3301(2) 0.33076(19) 0.0366(10) Uani 1 1 d . . .
N2 N 0.5116(4) 0.3377(2) 0.31468(18) 0.0355(10) Uani 1 1 d . . .
N3 N 0.2420(5) 0.2900(2) 0.83315(19) 0.0404(11) Uani 1 1 d . . .
N4 N 0.2141(4) 0.2868(3) 0.92061(18) 0.0399(11) Uani 1 1 d . . .
P1 P 0.42091(13) 0.20985(7) 0.32767(7) 0.0402(4) Uani 1 1 d . . .
P2 P 0.27270(14) 0.16424(8) 0.86010(5) 0.0359(3) Uani 1 1 d . . .
C79 C 0.1555(15) 0.0301(8) 0.9661(5) 0.092(5) Uiso 0.623(8) 1 d PDU D 5
H79A H 0.1386 -0.0095 0.9823 0.111 Uiso 0.623(8) 1 calc PR D 5
H79B H 0.2417 0.0520 0.9773 0.111 Uiso 0.623(8) 1 calc PR D 5
Cl1 Cl 0.1363(6) -0.0029(3) 0.8948(3) 0.128(2) Uiso 0.623(8) 1 d PDU D 5
Cl2 Cl 0.0655(9) 0.0887(5) 0.9905(4) 0.181(3) Uiso 0.623(8) 1 d PDU D 5
C79' C 0.0110(12) 0.0736(7) 0.9677(5) 0.029(3) Uiso 0.377(8) 1 d PDU D 6
H79C H -0.0633 0.0513 0.9800 0.035 Uiso 0.377(8) 1 calc PR D 6
H79D H -0.0112 0.1099 0.9509 0.035 Uiso 0.377(8) 1 calc PR D 6
Cl1' Cl 0.0771(11) 0.0122(5) 0.9225(5) 0.142(4) Uiso 0.377(8) 1 d PDU D 6
Cl2' Cl 0.1263(8) 0.1109(4) 1.0230(3) 0.105(3) Uiso 0.377(8) 1 d PDU D 6

loop_
_atom_site_aniso_label
_atom_site_aniso_U_11
_atom_site_aniso_U_22
_atom_site_aniso_U_33
_atom_site_aniso_U_23
_atom_site_aniso_U_13
_atom_site_aniso_U_12
Al1 0.0187(7) 0.0203(6) 0.0132(6) 0.0039(5) 0.0022(5) -0.0005(5)
O1 0.031(3) 0.017(2) 0.023(3) 0.004(2) 0.005(2) 0.002(2)
C1 0.029(3) 0.020(3) 0.023(3) 0.004(2) -0.001(2) 0.002(2)
C2 0.034(3) 0.031(3) 0.037(4) 0.005(3) 0.001(3) 0.005(3)
F1 0.042(3) 0.038(3) 0.053(4) 0.023(3) 0.009(3) 0.000(3)
F2 0.061(3) 0.028(2) 0.047(3) 0.006(2) 0.005(2) 0.017(2)
F3 0.045(3) 0.049(3) 0.033(3) 0.018(2) 0.000(2) 0.013(2)
C3 0.039(4) 0.027(3) 0.038(3) 0.005(3) -0.007(3) 0.001(3)
F4 0.059(4) 0.034(3) 0.063(4) 0.005(3) -0.028(3) -0.008(3)
F5 0.027(3) 0.047(3) 0.060(4) 0.010(3) -0.005(2) 0.005(3)
F6 0.058(3) 0.043(3) 0.033(2) 0.009(2) -0.019(2) 0.005(2)
C4 0.039(4) 0.032(4) 0.025(4) 0.002(3) 0.006(3) 0.010(3)
F7 0.072(4) 0.043(3) 0.032(3) -0.001(2) 0.014(2) 0.016(3)
F8 0.051(3) 0.041(3) 0.029(3) 0.012(2) 0.018(2) 0.002(3)
F9 0.038(3) 0.062(5) 0.039(4) 0.012(3) 0.008(3) 0.017(3)
O2 0.037(3) 0.025(3) 0.026(3) 0.014(2) -0.003(2) 0.002(2)
C5 0.040(3) 0.030(3) 0.025(3) 0.015(2) -0.004(3) 0.007(3)
C6 0.050(4) 0.050(4) 0.052(4) 0.026(4) -0.007(4) 0.010(4)
F10 0.039(3) 0.048(4) 0.071(4) 0.029(3) -0.011(3) -0.006(3)
F11 0.055(3) 0.063(4) 0.056(3) 0.034(3) -0.011(3) 0.017(3)
F12 0.085(6) 0.089(6) 0.091(6) 0.040(5) 0.040(5) 0.058(5)
C7 0.072(4) 0.056(4) 0.037(4) 0.022(4) 0.007(4) 0.010(4)
F13 0.069(4) 0.073(4) 0.052(4) 0.028(3) 0.029(3) 0.033(3)
F14 0.078(4) 0.074(4) 0.044(3) 0.041(3) 0.011(3) 0.012(3)
F15 0.135(6) 0.048(3) 0.039(3) 0.006(3) -0.024(3) 0.005(4)
C8 0.063(4) 0.047(4) 0.045(4) 0.024(4) -0.006(4) 0.001(4)
F16 0.084(4) 0.033(3) 0.038(3) -0.004(2) -0.009(3) 0.000(3)
F17 0.055(4) 0.087(4) 0.084(6) 0.057(5) -0.005(4) -0.022(4)
F18 0.094(4) 0.030(3) 0.072(4) 0.023(3) -0.018(3) 0.001(3)
O3 0.020(3) 0.034(3) 0.023(2) 0.007(3) 0.002(2) -0.006(3)
C9 0.021(3) 0.034(3) 0.032(3) 0.008(3) 0.004(2) -0.003(3)
C10 0.031(4) 0.048(4) 0.035(3) 0.012(3) -0.001(3) 0.001(3)
F19 0.046(4) 0.053(4) 0.059(4) 0.036(3) 0.005(3) 0.003(3)
F20 0.046(4) 0.081(6) 0.025(3) 0.011(3) 0.003(3) 0.007(4)
F21 0.034(3) 0.091(5) 0.059(4) 0.026(4) -0.007(3) 0.007(4)
C11 0.035(4) 0.039(4) 0.046(4) 0.005(4) 0.000(4) -0.003(3)
F22 0.046(4) 0.050(4) 0.054(4) -0.003(3) 0.002(3) 0.012(3)
F23 0.043(4) 0.056(4) 0.062(4) -0.014(3) -0.008(3) -0.021(3)
F24 0.076(5) 0.039(3) 0.074(4) 0.023(3) 0.002(4) -0.010(3)
C12 0.028(3) 0.046(4) 0.048(4) 0.014(3) 0.007(3) -0.007(3)
F25 0.023(4) 0.071(5) 0.074(5) 0.020(4) 0.008(3) -0.009(3)
F26 0.048(3) 0.057(5) 0.043(3) 0.021(3) 0.017(3) -0.006(4)
F27 0.042(5) 0.059(4) 0.054(5) 0.015(3) 0.017(4) 0.015(4)
O4 0.028(3) 0.028(3) 0.018(2) 0.007(2) 0.011(2) 0.001(3)
C13 0.035(3) 0.034(3) 0.025(3) 0.016(2) 0.018(2) 0.010(3)
C14 0.052(4) 0.049(4) 0.031(3) 0.010(3) 0.016(3) 0.019(3)
F28 0.070(4) 0.067(3) 0.036(3) 0.002(3) 0.030(3) 0.025(3)
F29 0.061(5) 0.104(6) 0.025(4) -0.002(4) 0.003(4) 0.001(5)
F30 0.088(4) 0.039(3) 0.039(3) -0.005(3) 0.021(3) 0.001(3)
C15 0.046(4) 0.047(3) 0.044(3) 0.022(3) 0.018(3) 0.011(3)
F31 0.063(4) 0.031(3) 0.063(4) 0.007(3) 0.029(3) -0.005(3)
F32 0.077(4) 0.059(3) 0.052(3) 0.038(3) 0.036(3) 0.022(3)
F33 0.063(3) 0.057(3) 0.056(3) 0.032(3) 0.019(3) 0.033(3)
C16 0.031(3) 0.051(3) 0.037(3) 0.023(3) 0.017(3) 0.009(3)
F34 0.036(4) 0.099(6) 0.060(5) 0.041(4) 0.021(3) 0.019(4)
F35 0.029(3) 0.064(4) 0.036(3) 0.008(3) 0.001(2) -0.002(3)
F36 0.054(4) 0.065(4) 0.077(5) 0.039(3) 0.018(3) 0.030(3)
O1' 0.026(4) 0.017(4) 0.021(5) 0.003(4) 0.003(4) 0.002(3)
C1' 0.032(4) 0.024(4) 0.026(4) 0.003(3) -0.001(3) 0.002(3)
C2' 0.038(5) 0.029(5) 0.033(5) 0.013(4) 0.004(5) 0.005(4)
F1' 0.051(6) 0.056(7) 0.052(7) 0.033(5) 0.020(5) 0.013(6)
F2' 0.058(6) 0.026(4) 0.055(6) 0.017(4) -0.001(5) 0.014(4)
F3' 0.066(6) 0.037(5) 0.022(4) -0.001(4) -0.017(4) 0.016(5)
C3' 0.040(5) 0.027(5) 0.039(5) 0.005(5) -0.004(5) 0.001(5)
F4' 0.064(7) 0.025(5) 0.077(7) -0.002(5) -0.020(6) -0.005(5)
F5' 0.036(6) 0.036(6) 0.060(7) 0.004(5) -0.011(5) -0.004(5)
F6' 0.068(6) 0.053(6) 0.038(5) -0.015(5) -0.020(5) 0.001(5)
C4' 0.037(5) 0.032(5) 0.029(5) 0.004(4) 0.002(5) 0.007(5)
F7' 0.056(6) 0.038(5) 0.048(5) -0.008(4) 0.009(5) 0.021(4)
F8' 0.061(6) 0.049(6) 0.050(6) 0.007(6) 0.024(5) 0.015(6)
F9' 0.021(5) 0.030(6) 0.052(8) 0.006(6) 0.000(5) 0.003(4)
O2' 0.032(4) 0.020(4) 0.018(4) 0.009(3) -0.002(4) 0.007(4)
C5' 0.046(4) 0.035(4) 0.029(4) 0.018(3) -0.002(3) 0.007(4)
C6' 0.050(5) 0.045(5) 0.051(5) 0.026(5) -0.010(5) 0.008(5)
F10' 0.054(7) 0.056(7) 0.066(8) 0.043(6) -0.019(6) -0.015(6)
F11' 0.059(6) 0.061(6) 0.049(5) 0.036(5) -0.023(5) -0.012(5)
F12' 0.042(7) 0.072(8) 0.065(8) 0.025(7) 0.022(7) 0.015(6)
C7' 0.070(5) 0.052(5) 0.031(5) 0.018(5) 0.001(5) 0.019(5)
F13' 0.081(8) 0.096(8) 0.037(6) 0.036(6) 0.033(6) 0.059(6)
F14' 0.102(7) 0.065(6) 0.030(5) 0.031(5) 0.013(5) 0.037(6)
F15' 0.123(8) 0.044(5) 0.031(5) -0.005(5) -0.030(6) 0.029(6)
C8' 0.054(5) 0.045(5) 0.038(5) 0.026(5) -0.009(5) 0.003(5)
F16' 0.090(7) 0.027(5) 0.030(5) 0.010(4) -0.006(5) 0.013(5)
F17' 0.061(8) 0.117(9) 0.055(8) 0.059(7) -0.010(6) -0.033(7)
F18' 0.056(6) 0.036(5) 0.035(5) 0.022(4) -0.004(4) 0.006(4)
O3' 0.018(4) 0.031(5) 0.027(4) 0.002(5) -0.001(4) 0.000(5)
C9' 0.025(4) 0.035(4) 0.035(4) 0.009(3) 0.001(3) -0.003(3)
C10' 0.029(5) 0.046(5) 0.036(5) 0.013(4) -0.003(4) -0.002(5)
F19' 0.048(7) 0.055(6) 0.046(6) 0.021(5) -0.008(5) -0.008(6)
F20' 0.046(8) 0.062(9) 0.035(7) 0.015(6) 0.000(6) -0.001(7)
F21' 0.034(6) 0.063(8) 0.056(6) 0.009(7) -0.026(5) -0.002(6)
C11' 0.035(5) 0.037(5) 0.047(5) 0.011(5) -0.003(5) -0.001(4)
F22' 0.042(7) 0.039(6) 0.069(8) 0.008(6) 0.004(6) 0.008(5)
F23' 0.040(7) 0.039(6) 0.068(8) 0.001(6) -0.011(6) -0.011(5)
F24' 0.061(7) 0.038(6) 0.061(7) 0.026(5) -0.014(6) -0.014(5)
C12' 0.028(5) 0.046(5) 0.046(5) 0.015(5) 0.009(4) -0.005(5)
F25' 0.030(8) 0.057(8) 0.075(9) 0.021(7) 0.017(7) -0.018(6)
F26' 0.042(6) 0.048(8) 0.046(6) 0.018(6) 0.018(5) -0.006(7)
F27' 0.029(8) 0.043(6) 0.064(9) 0.020(6) 0.010(6) 0.011(5)
O4' 0.034(5) 0.029(5) 0.022(4) 0.014(4) 0.005(4) 0.009(4)
C13' 0.039(4) 0.041(4) 0.030(4) 0.014(3) 0.016(3) 0.010(4)
C14' 0.057(5) 0.060(5) 0.038(4) 0.012(4) 0.016(4) 0.009(4)
F28' 0.072(7) 0.084(7) 0.027(5) 0.027(5) 0.031(5) 0.015(6)
F29' 0.084(7) 0.067(6) 0.036(5) 0.035(5) 0.015(5) 0.034(6)
F30' 0.056(9) 0.083(9) 0.021(7) 0.010(7) 0.003(7) 0.005(8)
C15' 0.046(4) 0.060(4) 0.045(4) 0.012(4) 0.016(4) 0.005(4)
F31' 0.082(8) 0.047(6) 0.074(8) 0.014(6) 0.036(6) -0.011(6)
F32' 0.039(6) 0.088(9) 0.033(5) -0.009(7) 0.002(5) -0.011(7)
F33' 0.034(7) 0.096(10) 0.052(7) 0.011(7) 0.028(6) 0.000(7)
C16' 0.061(5) 0.056(5) 0.047(4) 0.009(4) 0.019(4) 0.013(4)
F34' 0.106(8) 0.066(6) 0.065(6) 0.008(5) 0.050(6) 0.040(6)
F35' 0.076(9) 0.080(7) 0.062(7) 0.040(6) 0.016(6) 0.040(7)
F36' 0.118(9) 0.028(5) 0.073(8) 0.002(6) 0.042(8) 0.008(6)
Al2 0.022(3) 0.019(3) 0.018(3) 0.005(2) 0.003(2) 0.000(2)
O5 0.033(3) 0.030(3) 0.018(3) 0.012(3) 0.003(3) 0.000(3)
C17 0.034(3) 0.032(3) 0.023(3) 0.012(3) 0.006(3) 0.001(3)
C18 0.038(4) 0.043(4) 0.027(4) 0.008(4) 0.001(4) 0.008(4)
F37 0.070(5) 0.070(5) 0.023(3) 0.007(3) 0.009(3) 0.023(4)
F38 0.053(4) 0.032(3) 0.050(4) -0.005(3) -0.013(3) 0.007(3)
F39 0.031(5) 0.063(6) 0.048(6) -0.001(5) -0.002(4) 0.021(4)
C19 0.043(4) 0.039(4) 0.031(4) 0.015(4) 0.004(4) -0.001(4)
F40 0.069(5) 0.035(3) 0.042(4) 0.012(3) 0.014(3) 0.002(3)
F41 0.076(5) 0.056(4) 0.033(3) 0.025(3) -0.004(3) 0.001(3)
F42 0.039(3) 0.060(4) 0.052(4) 0.021(3) 0.009(3) -0.011(3)
C20 0.034(5) 0.031(5) 0.043(4) 0.012(4) -0.009(4) 0.000(4)
F43 0.025(3) 0.051(4) 0.076(5) 0.028(4) -0.015(4) -0.012(3)
F44 0.030(4) 0.046(4) 0.053(5) 0.005(3) -0.004(3) 0.014(3)
F45 0.052(4) 0.062(4) 0.033(3) 0.006(3) -0.021(3) 0.012(3)
O6 0.025(4) 0.038(4) 0.024(3) 0.014(3) 0.005(3) 0.000(3)
C21 0.031(3) 0.057(4) 0.042(4) 0.013(3) -0.012(3) 0.001(3)
C22 0.040(4) 0.059(5) 0.063(5) 0.012(4) -0.018(4) 0.009(4)
F46 0.086(6) 0.077(5) 0.112(6) 0.064(5) -0.043(5) -0.007(5)
F47 0.046(5) 0.074(6) 0.087(6) 0.024(5) 0.007(4) 0.005(4)
F48 0.043(6) 0.054(5) 0.044(5) 0.002(4) 0.001(5) 0.010(5)
C23 0.051(4) 0.095(5) 0.047(4) 0.013(4) -0.013(4) 0.012(4)
F49 0.098(6) 0.112(7) 0.045(5) 0.041(5) 0.013(5) 0.002(6)
F50 0.057(4) 0.086(5) 0.032(3) -0.029(4) -0.009(3) 0.015(4)
F51 0.071(6) 0.134(8) 0.044(5) 0.010(5) -0.032(4) 0.024(6)
C24 0.042(5) 0.052(5) 0.054(5) 0.019(4) -0.005(4) 0.002(4)
F52 0.052(4) 0.040(3) 0.070(4) 0.021(3) -0.005(3) -0.004(3)
F53 0.045(4) 0.076(5) 0.079(5) 0.029(4) -0.010(4) -0.017(4)
F54 0.041(4) 0.073(4) 0.038(3) 0.015(3) 0.012(3) -0.002(3)
O7 0.038(4) 0.043(4) 0.042(4) 0.001(3) 0.016(3) 0.012(4)
C25 0.039(3) 0.040(3) 0.041(3) 0.014(3) 0.020(3) 0.012(3)
C26 0.058(5) 0.059(5) 0.079(5) 0.005(4) 0.038(4) 0.004(4)
F55 0.118(6) 0.080(6) 0.105(6) 0.027(5) 0.066(6) -0.020(5)
F56 0.056(6) 0.072(6) 0.126(9) -0.031(6) 0.034(6) -0.024(5)
F57 0.058(5) 0.076(6) 0.176(9) -0.036(6) 0.061(6) 0.010(5)
C27 0.061(5) 0.056(5) 0.044(4) 0.005(4) 0.012(4) 0.022(4)
F58 0.109(7) 0.105(7) 0.040(4) 0.015(4) 0.029(4) 0.037(6)
F59 0.061(6) 0.066(5) 0.063(6) -0.010(5) -0.013(5) 0.016(5)
F60 0.126(8) 0.085(7) 0.039(5) 0.022(5) 0.021(5) 0.043(6)
C28 0.052(5) 0.037(4) 0.049(4) 0.014(4) 0.019(4) 0.008(4)
F61 0.068(4) 0.035(3) 0.052(4) 0.000(3) 0.013(3) 0.013(3)
F62 0.090(7) 0.064(5) 0.050(4) 0.011(4) -0.003(4) 0.041(5)
F63 0.075(5) 0.042(3) 0.057(4) 0.013(3) 0.032(4) 0.005(3)
O8 0.040(3) 0.016(3) 0.046(4) 0.013(3) 0.005(3) -0.005(3)
C29 0.061(4) 0.026(3) 0.047(4) 0.020(3) 0.003(3) -0.006(3)
C30 0.104(5) 0.052(5) 0.065(5) 0.025(4) 0.000(5) -0.015(5)
F64 0.131(8) 0.088(6) 0.132(8) 0.068(6) -0.066(7) -0.023(6)
F65 0.151(7) 0.073(5) 0.079(6) 0.048(5) 0.006(6) -0.027(6)
F66 0.213(10) 0.085(6) 0.049(5) 0.015(5) 0.017(6) -0.045(7)
C31 0.062(5) 0.048(4) 0.085(5) 0.018(4) 0.011(5) -0.008(4)
F67 0.067(5) 0.067(5) 0.143(7) 0.048(5) 0.016(5) -0.024(4)
F68 0.094(7) 0.061(6) 0.153(9) 0.010(6) 0.076(7) -0.010(5)
F69 0.049(5) 0.069(5) 0.123(7) 0.048(6) -0.021(5) -0.013(5)
C32 0.076(5) 0.033(4) 0.064(5) 0.010(4) 0.005(5) 0.002(4)
F70 0.110(7) 0.021(3) 0.145(8) 0.017(5) 0.013(7) 0.007(4)
F71 0.130(7) 0.069(5) 0.053(5) -0.011(4) -0.007(5) -0.002(5)
F72 0.077(6) 0.056(6) 0.105(7) 0.012(5) 0.028(5) 0.021(4)
Al2' 0.019(3) 0.014(3) 0.016(3) 0.003(2) 0.004(2) -0.001(2)
O5' 0.045(4) 0.026(4) 0.019(3) 0.010(3) 0.004(3) 0.001(3)
C17' 0.037(4) 0.033(3) 0.026(3) 0.011(3) 0.006(3) 0.006(3)
C18' 0.035(4) 0.046(5) 0.024(4) 0.015(4) 0.000(4) 0.004(4)
F37' 0.042(4) 0.069(5) 0.019(3) 0.003(3) 0.000(3) -0.006(4)
F38' 0.054(5) 0.072(5) 0.041(4) 0.029(4) 0.026(4) 0.010(4)
F39' 0.037(6) 0.064(7) 0.037(6) 0.001(5) 0.000(4) 0.013(5)
C19' 0.064(5) 0.034(4) 0.042(5) 0.014(4) 0.019(5) -0.006(5)
F40' 0.123(7) 0.028(4) 0.054(5) 0.005(3) 0.046(5) -0.006(4)
F41' 0.108(7) 0.048(5) 0.075(6) 0.033(5) 0.043(5) 0.006(5)
F42' 0.070(5) 0.050(4) 0.047(4) 0.003(4) 0.010(4) -0.031(4)
C20' 0.048(5) 0.053(5) 0.045(4) 0.024(4) 0.009(4) 0.013(4)
F43' 0.039(5) 0.094(7) 0.082(6) 0.037(6) 0.003(5) 0.019(5)
F44' 0.077(8) 0.076(7) 0.080(8) 0.046(6) 0.034(6) 0.044(6)
F45' 0.065(5) 0.101(6) 0.061(5) 0.050(5) 0.009(4) 0.033(5)
O6' 0.029(4) 0.043(4) 0.045(5) 0.020(4) -0.010(4) -0.003(4)
C21' 0.035(4) 0.070(4) 0.045(4) 0.016(4) -0.009(3) 0.003(4)
C22' 0.055(5) 0.075(6) 0.074(5) 0.017(5) -0.014(5) 0.021(5)
F46' 0.110(9) 0.076(7) 0.200(11) 0.054(8) -0.068(9) 0.008(6)
F47' 0.040(5) 0.091(8) 0.080(6) 0.029(6) 0.017(4) 0.022(5)
F48' 0.056(7) 0.079(8) 0.051(7) 0.007(6) 0.011(6) 0.018(7)
C23' 0.057(6) 0.113(6) 0.047(6) 0.032(6) -0.002(5) 0.014(6)
F49' 0.063(6) 0.138(8) 0.057(5) 0.044(6) 0.030(5) 0.016(6)
F50' 0.119(8) 0.168(10) 0.081(7) -0.022(8) -0.005(7) 0.034(8)
F51' 0.063(5) 0.119(7) 0.049(5) 0.039(5) -0.001(4) 0.036(5)
C24' 0.055(5) 0.091(5) 0.078(5) 0.016(5) -0.015(5) -0.002(5)
F52' 0.075(6) 0.064(5) 0.117(7) -0.001(5) -0.017(6) -0.005(5)
F53' 0.062(6) 0.153(8) 0.110(7) 0.086(6) 0.012(6) -0.005(6)
F54' 0.040(6) 0.162(10) 0.091(8) 0.045(8) -0.030(6) 0.000(6)
O7' 0.032(4) 0.039(4) 0.040(4) 0.004(4) 0.012(4) 0.014(4)
C25' 0.039(3) 0.040(3) 0.044(3) 0.014(3) 0.020(3) 0.013(3)
C26' 0.049(5) 0.055(5) 0.057(5) 0.027(4) 0.028(4) 0.006(4)
F55' 0.055(5) 0.059(5) 0.080(5) 0.053(4) 0.026(4) 0.005(4)
F56' 0.024(4) 0.075(6) 0.077(6) 0.028(5) 0.000(4) -0.022(4)
F57' 0.098(6) 0.067(5) 0.051(5) 0.005(4) 0.053(5) 0.008(5)
C27' 0.047(5) 0.050(5) 0.049(5) 0.001(4) 0.018(5) 0.009(4)
F58' 0.060(5) 0.066(6) 0.062(6) -0.025(5) 0.016(4) 0.021(5)
F59' 0.042(5) 0.034(4) 0.079(8) -0.006(5) 0.018(5) -0.008(3)
F60' 0.038(4) 0.069(6) 0.031(4) -0.005(5) -0.003(3) 0.005(4)
C28' 0.050(5) 0.050(5) 0.051(4) 0.021(4) 0.019(4) 0.020(4)
F61' 0.057(5) 0.076(5) 0.082(6) 0.027(5) 0.028(4) 0.049(5)
F62' 0.060(6) 0.102(8) 0.061(6) 0.031(6) -0.004(5) 0.038(6)
F63' 0.074(5) 0.063(5) 0.089(6) 0.041(5) 0.022(5) 0.028(5)
O8' 0.050(4) 0.025(3) 0.036(4) 0.021(3) 0.003(4) -0.010(3)
C29' 0.064(4) 0.031(3) 0.052(4) 0.021(3) 0.003(4) -0.006(3)
C30' 0.102(6) 0.045(5) 0.059(5) 0.023(5) 0.001(5) -0.016(5)
F64' 0.151(9) 0.068(6) 0.099(7) 0.037(6) -0.033(7) 0.014(6)
F65' 0.194(10) 0.048(5) 0.083(7) 0.036(5) -0.003(7) -0.051(6)
F66' 0.156(8) 0.062(6) 0.045(5) 0.022(5) 0.007(5) -0.034(7)
C31' 0.060(5) 0.058(5) 0.083(6) 0.018(5) 0.004(5) -0.016(5)
F67' 0.076(6) 0.082(6) 0.094(7) -0.005(6) -0.015(6) -0.027(5)
F68' 0.068(7) 0.096(8) 0.100(7) -0.017(6) 0.026(6) -0.037(6)
F69' 0.053(6) 0.058(6) 0.104(7) -0.004(6) -0.039(5) 0.006(5)
C32' 0.080(5) 0.038(5) 0.058(5) 0.014(4) 0.000(5) -0.002(5)
F70' 0.143(8) 0.043(5) 0.070(6) -0.006(5) -0.005(6) 0.008(6)
F71' 0.117(7) 0.051(5) 0.027(4) 0.008(4) 0.005(4) -0.009(5)
F72' 0.080(7) 0.092(10) 0.097(8) -0.009(7) 0.014(6) 0.040(6)
C33 0.031(3) 0.020(2) 0.026(2) 0.0067(19) 0.012(2) 0.0022(19)
C34 0.033(3) 0.020(2) 0.017(2) 0.0036(18) 0.0037(19) 0.001(2)
C35 0.030(3) 0.025(2) 0.017(2) 0.0066(18) 0.0039(19) 0.000(2)
C36 0.032(3) 0.018(2) 0.020(2) 0.0029(18) 0.002(2) 0.0009(19)
C37 0.044(3) 0.025(2) 0.019(2) 0.0096(19) 0.001(2) 0.005(2)
C38 0.047(3) 0.022(2) 0.024(2) 0.009(2) 0.016(2) 0.005(2)
C39 0.035(3) 0.027(2) 0.028(3) 0.007(2) 0.000(2) -0.001(2)
C40 0.057(4) 0.039(3) 0.060(4) 0.006(3) -0.017(3) 0.011(3)
C41 0.039(3) 0.032(3) 0.071(4) -0.003(3) 0.018(3) -0.001(3)
C42 0.056(4) 0.034(3) 0.056(4) 0.020(3) -0.009(3) -0.015(3)
C43 0.034(3) 0.058(4) 0.059(4) 0.034(3) 0.013(3) 0.000(3)
C44 0.029(3) 0.035(3) 0.021(2) 0.009(2) -0.001(2) -0.001(2)
C45 0.066(5) 0.053(4) 0.031(3) 0.001(3) -0.017(3) 0.000(3)
C46 0.041(3) 0.051(3) 0.044(3) 0.028(3) 0.015(3) 0.014(3)
C47 0.032(3) 0.063(4) 0.033(3) 0.028(3) 0.001(2) 0.002(3)
C48 0.030(3) 0.030(3) 0.025(2) 0.009(2) -0.003(2) 0.000(2)
C49 0.037(3) 0.041(3) 0.042(3) 0.008(3) 0.002(3) 0.011(3)
C50 0.029(3) 0.041(3) 0.057(4) 0.022(3) -0.005(3) -0.006(2)
C51 0.041(3) 0.061(4) 0.037(3) 0.019(3) -0.008(3) 0.006(3)
C52 0.054(4) 0.037(4) 0.025(4) 0.015(3) 0.018(3) 0.012(3)
C53 0.087(7) 0.071(6) 0.040(5) 0.012(5) 0.029(5) 0.038(5)
C54 0.063(6) 0.043(5) 0.025(4) 0.014(4) 0.008(4) -0.008(4)
C55 0.078(6) 0.046(5) 0.028(4) 0.002(4) 0.021(4) -0.007(5)
C52' 0.058(7) 0.042(6) 0.026(6) 0.013(6) 0.017(6) 0.011(6)
C53' 0.055(9) 0.064(10) 0.022(8) -0.004(8) 0.021(7) 0.012(9)
C54' 0.075(11) 0.045(9) 0.036(9) 0.019(8) 0.020(9) 0.016(9)
C55' 0.068(9) 0.048(8) 0.032(8) 0.004(7) 0.021(7) 0.011(8)
C56 0.027(3) 0.027(2) 0.018(2) 0.0048(19) 0.0032(19) -0.001(2)
C57 0.022(2) 0.030(2) 0.023(2) 0.006(2) -0.0038(19) -0.003(2)
C58 0.022(2) 0.025(2) 0.025(2) 0.0003(19) 0.0043(19) -0.0030(19)
C59 0.026(2) 0.022(2) 0.019(2) 0.0050(18) 0.0039(19) -0.0026(19)
C60 0.025(2) 0.027(2) 0.022(2) 0.0063(19) 0.0023(19) 0.003(2)
C61 0.024(2) 0.030(2) 0.024(2) 0.008(2) 0.006(2) 0.002(2)
C62 0.025(3) 0.035(3) 0.031(3) -0.004(2) 0.004(2) -0.005(2)
C63 0.079(5) 0.038(3) 0.079(5) 0.026(4) 0.013(4) 0.002(3)
C64 0.074(5) 0.044(3) 0.049(4) 0.010(3) 0.029(4) -0.011(3)
C65 0.054(4) 0.053(4) 0.059(4) -0.025(3) 0.007(3) -0.002(3)
C66 0.045(4) 0.083(5) 0.026(3) 0.011(3) 0.005(3) 0.025(3)
C67 0.026(3) 0.051(3) 0.032(3) 0.003(3) -0.004(2) 0.003(2)
C68 0.036(3) 0.057(4) 0.041(3) 0.013(3) -0.004(3) 0.014(3)
C69 0.035(3) 0.068(4) 0.056(4) 0.007(3) -0.024(3) -0.013(3)
C70 0.028(3) 0.088(5) 0.043(3) 0.010(3) -0.001(3) 0.024(3)
C71 0.032(3) 0.034(3) 0.019(2) 0.006(2) 0.006(2) 0.001(2)
C72 0.042(3) 0.084(5) 0.026(3) 0.009(3) 0.014(3) 0.011(3)
C73 0.070(4) 0.036(3) 0.034(3) 0.014(3) 0.007(3) -0.005(3)
C74 0.041(3) 0.035(3) 0.019(2) 0.004(2) 0.001(2) -0.002(2)
C75 0.024(3) 0.046(3) 0.025(2) 0.008(2) 0.003(2) 0.001(2)
C76 0.033(4) 0.141(8) 0.045(4) 0.041(5) 0.009(3) 0.004(4)
C77 0.051(4) 0.076(5) 0.066(4) 0.025(4) 0.024(4) 0.033(4)
C78 0.042(4) 0.056(4) 0.084(5) -0.010(4) 0.029(4) -0.017(3)
N1 0.034(2) 0.027(2) 0.045(3) 0.005(2) -0.002(2) 0.0009(19)
N2 0.036(3) 0.033(2) 0.040(3) 0.021(2) -0.001(2) -0.006(2)
N3 0.046(3) 0.029(2) 0.040(3) 0.004(2) 0.013(2) -0.006(2)
N4 0.030(2) 0.049(3) 0.029(2) -0.007(2) 0.0041(19) 0.002(2)
P1 0.0297(7) 0.0304(7) 0.0660(10) 0.0221(7) 0.0139(7) 0.0033(6)
P2 0.0396(8) 0.0436(8) 0.0205(6) 0.0024(6) 0.0005(6) 0.0064(6)

loop_
_atom_type_symbol
_atom_type_description
_atom_type_scat_dispersion_real
_atom_type_scat_dispersion_imag
_atom_type_scat_source
C C 0.0033 0.0016 'International Tables Vol C Tables 4.2.6.8 and 6.1.1.4'
H H 0.0000 0.0000 'International Tables Vol C Tables 4.2.6.8 and 6.1.1.4'
N N 0.0061 0.0033 'International Tables Vol C Tables 4.2.6.8 and 6.1.1.4'
O O 0.0106 0.0060 'International Tables Vol C Tables 4.2.6.8 and 6.1.1.4'
F F 0.0171 0.0103 'International Tables Vol C Tables 4.2.6.8 and 6.1.1.4'
Al Al 0.0645 0.0514 'International Tables Vol C Tables 4.2.6.8 and 6.1.1.4'
P P 0.1023 0.0942 'International Tables Vol C Tables 4.2.6.8 and 6.1.1.4'
Cl Cl 0.1484 0.1585 'International Tables Vol C Tables 4.2.6.8 and 6.1.1.4'

loop_
_geom_angle_atom_site_label_1
_geom_angle_atom_site_label_2
_geom_angle_atom_site_label_3
_geom_angle
O2' Al1 O1 130.1(4)
O2' Al1 O3 99.0(4)
O1 Al1 O3 114.3(3)
O2' Al1 O4 95.4(4)
O1 Al1 O4 107.7(3)
O3 Al1 O4 107.5(3)
O2' Al1 O3' 115.7(6)
O1 Al1 O3' 96.3(4)
O3 Al1 O3' 18.5(4)
O4 Al1 O3' 111.6(5)
O2' Al1 O2 23.1(3)
O1 Al1 O2 108.2(3)
O3 Al1 O2 106.4(3)
O4 Al1 O2 112.7(3)
O3' Al1 O2 118.5(5)
O2' Al1 O4' 112.3(5)
O1 Al1 O4' 90.7(4)
O3 Al1 O4' 110.1(5)
O4 Al1 O4' 18.3(4)
O3' Al1 O4' 107.9(7)
O2 Al1 O4' 126.6(5)
O2' Al1 O1' 108.3(5)
O1 Al1 O1' 22.8(3)
O3 Al1 O1' 118.9(4)
O4 Al1 O1' 122.3(4)
O3' Al1 O1' 104.0(5)
O2 Al1 O1' 85.8(4)
O4' Al1 O1' 108.1(5)
C1 O1 Al1 146.4(5)
O1 C1 C3 110.8(5)
O1 C1 C4 110.4(5)
C3 C1 C4 110.3(5)
O1 C1 C2 107.7(5)
C3 C1 C2 109.1(5)
C4 C1 C2 108.4(5)
F2 C2 F3 107.6(6)
F2 C2 F1 108.3(6)
F3 C2 F1 106.2(6)
F2 C2 C1 112.0(6)
F3 C2 C1 111.4(6)
F1 C2 C1 111.0(6)
F5 C3 F4 107.6(7)
F5 C3 F6 107.3(6)
F4 C3 F6 106.1(6)
F5 C3 C1 111.9(6)
F4 C3 C1 112.5(6)
F6 C3 C1 111.1(6)
F7 C4 F9 106.6(6)
F7 C4 F8 105.9(6)
F9 C4 F8 106.3(7)
F7 C4 C1 113.9(6)
F9 C4 C1 112.4(6)
F8 C4 C1 111.3(6)
C5 O2 Al1 152.1(5)
O2 C5 C7 109.8(6)
O2 C5 C6 109.0(6)
C7 C5 C6 108.9(6)
O2 C5 C8 112.0(6)
C7 C5 C8 107.8(6)
C6 C5 C8 109.2(6)
F10 C6 F11 109.0(7)
F10 C6 F12 107.3(8)
F11 C6 F12 108.5(7)
F10 C6 C5 112.1(6)
F11 C6 C5 112.6(7)
F12 C6 C5 107.2(7)
F13 C7 F14 108.6(7)
F13 C7 F15 108.1(7)
F14 C7 F15 107.8(7)
F13 C7 C5 111.9(7)
F14 C7 C5 111.8(7)
F15 C7 C5 108.5(7)
F18 C8 F16 107.1(7)
F18 C8 F17 110.8(7)
F16 C8 F17 106.8(7)
F18 C8 C5 113.6(7)
F16 C8 C5 109.4(6)
F17 C8 C5 108.9(7)
C9 O3 Al1 148.8(6)
O3 C9 C10 111.4(6)
O3 C9 C12 107.4(6)
C10 C9 C12 109.9(6)
O3 C9 C11 108.7(6)
C10 C9 C11 110.1(6)
C12 C9 C11 109.3(6)
F20 C10 F21 108.4(7)
F20 C10 F19 106.4(8)
F21 C10 F19 106.3(7)
F20 C10 C9 112.0(7)
F21 C10 C9 112.5(7)
F19 C10 C9 110.9(6)
F24 C11 F22 109.2(7)
F24 C11 F23 106.7(7)
F22 C11 F23 106.8(7)
F24 C11 C9 111.6(6)
F22 C11 C9 110.9(7)
F23 C11 C9 111.5(6)
F26 C12 F27 107.0(8)
F26 C12 F25 108.4(8)
F27 C12 F25 107.9(8)
F26 C12 C9 111.3(7)
F27 C12 C9 110.5(7)
F25 C12 C9 111.6(7)
C13 O4 Al1 147.1(5)
O4 C13 C16 109.5(6)
O4 C13 C14 106.9(6)
C16 C13 C14 109.4(5)
O4 C13 C15 111.5(6)
C16 C13 C15 109.4(6)
C14 C13 C15 110.1(5)
F30 C14 F29 105.9(8)
F30 C14 F28 107.8(6)
F29 C14 F28 109.3(7)
F30 C14 C13 112.6(6)
F29 C14 C13 110.3(7)
F28 C14 C13 110.7(6)
F32 C15 F33 107.2(6)
F32 C15 F31 108.0(6)
F33 C15 F31 106.9(6)
F32 C15 C13 112.6(6)
F33 C15 C13 110.7(6)
F31 C15 C13 111.1(6)
F35 C16 F34 107.6(7)
F35 C16 F36 107.0(6)
F34 C16 F36 103.7(7)
F35 C16 C13 111.8(6)
F34 C16 C13 113.5(7)
F36 C16 C13 112.7(6)
C1' O1' Al1 149.5(8)
O1' C1' C2' 110.6(8)
O1' C1' C3' 108.1(8)
C2' C1' C3' 109.6(8)
O1' C1' C4' 109.6(8)
C2' C1' C4' 109.5(8)
C3' C1' C4' 109.5(8)
F1' C2' F3' 106.3(10)
F1' C2' F2' 106.8(9)
F3' C2' F2' 107.3(9)
F1' C2' C1' 112.8(9)
F3' C2' C1' 111.0(8)
F2' C2' C1' 112.3(9)
F5' C3' F4' 107.8(10)
F5' C3' F6' 106.5(10)
F4' C3' F6' 106.2(10)
F5' C3' C1' 111.4(9)
F4' C3' C1' 112.9(9)
F6' C3' C1' 111.6(9)
F7' C4' F8' 107.1(10)
F7' C4' F9' 106.1(10)
F8' C4' F9' 106.0(10)
F7' C4' C1' 113.3(9)
F8' C4' C1' 112.4(9)
F9' C4' C1' 111.6(9)
C5' O2' Al1 146.2(8)
O2' C5' C7' 112.1(8)
O2' C5' C8' 108.7(8)
C7' C5' C8' 109.5(8)
O2' C5' C6' 109.0(8)
C7' C5' C6' 108.1(8)
C8' C5' C6' 109.4(8)
F11' C6' F10' 109.3(10)
F11' C6' F12' 109.3(11)
F10' C6' F12' 106.4(11)
F11' C6' C5' 111.4(10)
F10' C6' C5' 110.7(9)
F12' C6' C5' 109.5(10)
F13' C7' F15' 108.1(10)
F13' C7' F14' 107.9(10)
F15' C7' F14' 107.7(10)
F13' C7' C5' 110.9(9)
F15' C7' C5' 110.8(9)
F14' C7' C5' 111.3(9)
F18' C8' F16' 107.3(9)
F18' C8' F17' 108.1(10)
F16' C8' F17' 108.5(11)
F18' C8' C5' 113.0(9)
F16' C8' C5' 110.7(9)
F17' C8' C5' 109.1(10)
C9' O3' Al1 145.5(10)
O3' C9' C11' 110.5(9)
O3' C9' C10' 109.0(9)
C11' C9' C10' 111.1(8)
O3' C9' C12' 106.7(9)
C11' C9' C12' 109.6(8)
C10' C9' C12' 109.9(9)
F19' C10' F21' 106.7(10)
F19' C10' F20' 107.6(12)
F21' C10' F20' 106.6(12)
F19' C10' C9' 112.4(10)
F21' C10' C9' 112.0(10)
F20' C10' C9' 111.3(11)
F22' C11' F24' 106.1(10)
F22' C11' F23' 107.2(10)
F24' C11' F23' 106.6(10)
F22' C11' C9' 112.1(10)
F24' C11' C9' 112.2(9)
F23' C11' C9' 112.2(10)
F27' C12' F26' 108.5(11)
F27' C12' F25' 107.9(12)
F26' C12' F25' 107.6(12)
F27' C12' C9' 110.6(10)
F26' C12' C9' 110.9(10)
F25' C12' C9' 111.3(11)
C13' O4' Al1 146.8(10)
O4' C13' C16' 109.8(8)
O4' C13' C14' 108.7(9)
C16' C13' C14' 109.8(8)
O4' C13' C15' 109.5(9)
C16' C13' C15' 110.5(8)
C14' C13' C15' 108.6(8)
F29' C14' F28' 106.7(10)
F29' C14' F30' 107.1(12)
F28' C14' F30' 109.3(12)
F29' C14' C13' 111.4(9)
F28' C14' C13' 111.7(9)
F30' C14' C13' 110.4(11)
F32' C15' F33' 108.7(12)
F32' C15' F31' 109.0(11)
F33' C15' F31' 105.2(11)
F32' C15' C13' 112.4(9)
F33' C15' C13' 112.5(11)
F31' C15' C13' 108.8(9)
F35' C16' F34' 107.4(10)
F35' C16' F36' 107.6(11)
F34' C16' F36' 106.8(10)
F35' C16' C13' 111.6(10)
F34' C16' C13' 112.0(10)
F36' C16' C13' 111.1(9)
O5 Al2 O8 109.1(6)
O5 Al2 O7 110.7(7)
O8 Al2 O7 108.5(7)
O5 Al2 O6 109.7(7)
O8 Al2 O6 111.6(7)
O7 Al2 O6 107.2(7)
C17 O5 Al2 148.9(7)
O5 C17 C20 110.4(7)
O5 C17 C19 108.4(6)
C20 C17 C19 109.4(6)
O5 C17 C18 108.9(6)
C20 C17 C18 110.7(6)
C19 C17 C18 109.1(6)
F37 C18 F39 108.1(9)
F37 C18 F38 106.8(7)
F39 C18 F38 107.2(9)
F37 C18 C17 113.0(7)
F39 C18 C17 111.5(8)
F38 C18 C17 109.9(7)
F40 C19 F42 107.9(7)
F40 C19 F41 108.3(7)
F42 C19 F41 106.9(7)
F40 C19 C17 111.8(7)
F42 C19 C17 111.2(7)
F41 C19 C17 110.5(7)
F45 C20 F44 107.4(8)
F45 C20 F43 106.5(8)
F44 C20 F43 106.7(8)
F45 C20 C17 113.1(8)
F44 C20 C17 112.4(7)
F43 C20 C17 110.4(7)
C21 O6 Al2 146.5(9)
O6 C21 C23 110.0(8)
O6 C21 C24 111.4(8)
C23 C21 C24 109.5(7)
O6 C21 C22 111.5(8)
C23 C21 C22 108.1(7)
C24 C21 C22 106.2(7)
F47 C22 F48 110.3(10)
F47 C22 F46 106.8(9)
F48 C22 F46 103.6(9)
F47 C22 C21 117.1(9)
F48 C22 C21 111.6(9)
F46 C22 C21 106.5(8)
F51 C23 F50 105.5(8)
F51 C23 F49 106.4(9)
F50 C23 F49 104.2(9)
F51 C23 C21 115.4(8)
F50 C23 C21 112.3(8)
F49 C23 C21 112.2(8)
F53 C24 F52 108.4(8)
F53 C24 F54 106.8(8)
F52 C24 F54 109.0(8)
F53 C24 C21 111.5(7)
F52 C24 C21 110.6(7)
F54 C24 C21 110.5(7)
C25 O7 Al2 151.1(9)
O7 C25 C26 110.8(7)
O7 C25 C28 110.0(7)
C26 C25 C28 109.2(7)
O7 C25 C27 111.4(8)
C26 C25 C27 108.5(7)
C28 C25 C27 106.8(7)
F56 C26 F55 110.3(10)
F56 C26 F57 107.1(9)
F55 C26 F57 106.3(9)
F56 C26 C25 110.4(8)
F55 C26 C25 110.9(8)
F57 C26 C25 111.7(8)
F58 C27 F60 105.9(9)
F58 C27 F59 109.6(9)
F60 C27 F59 107.2(10)
F58 C27 C25 112.9(8)
F60 C27 C25 110.6(8)
F59 C27 C25 110.4(8)
F61 C28 F62 109.9(8)
F61 C28 F63 107.3(8)
F62 C28 F63 103.9(8)
F61 C28 C25 113.8(8)
F62 C28 C25 111.5(8)
F63 C28 C25 109.9(7)
C29 O8 Al2 153.6(7)
O8 C29 C32 110.1(7)
O8 C29 C31 110.0(7)
C32 C29 C31 109.4(7)
O8 C29 C30 108.7(7)
C32 C29 C30 109.3(7)
C31 C29 C30 109.3(7)
F65 C30 F66 108.7(10)
F65 C30 F64 107.1(9)
F66 C30 F64 107.2(10)
F65 C30 C29 113.7(9)
F66 C30 C29 110.6(8)
F64 C30 C29 109.2(8)
F67 C31 F69 109.3(9)
F67 C31 F68 104.9(9)
F69 C31 F68 107.9(10)
F67 C31 C29 112.7(9)
F69 C31 C29 110.5(8)
F68 C31 C29 111.3(9)
F72 C32 F71 107.9(10)
F72 C32 F70 107.3(9)
F71 C32 F70 106.4(9)
F72 C32 C29 112.4(9)
F71 C32 C29 110.8(8)
F70 C32 C29 111.8(8)
O5' Al2' O7' 109.0(7)
O5' Al2' O6' 111.2(8)
O7' Al2' O6' 107.3(7)
O5' Al2' O8' 109.2(7)
O7' Al2' O8' 112.0(9)
O6' Al2' O8' 108.2(8)
C17' O5' Al2' 147.2(7)
O5' C17' C20' 110.8(7)
O5' C17' C18' 108.4(7)
C20' C17' C18' 109.2(7)
O5' C17' C19' 109.2(7)
C20' C17' C19' 110.3(7)
C18' C17' C19' 108.9(7)
F38' C18' F39' 107.5(10)
F38' C18' F37' 109.0(8)
F39' C18' F37' 105.6(10)
F38' C18' C17' 113.2(8)
F39' C18' C17' 111.1(9)
F37' C18' C17' 110.2(7)
F40' C19' F41' 106.5(8)
F40' C19' F42' 107.5(9)
F41' C19' F42' 106.8(8)
F40' C19' C17' 112.1(7)
F41' C19' C17' 112.2(8)
F42' C19' C17' 111.4(7)
F43' C20' F44' 109.2(10)
F43' C20' F45' 106.9(10)
F44' C20' F45' 107.0(9)
F43' C20' C17' 111.5(8)
F44' C20' C17' 110.1(9)
F45' C20' C17' 112.0(8)
C21' O6' Al2' 150.2(11)
O6' C21' C23' 113.4(9)
O6' C21' C24' 111.0(9)
C23' C21' C24' 112.5(8)
O6' C21' C22' 109.0(9)
C23' C21' C22' 105.4(8)
C24' C21' C22' 104.9(8)
F48' C22' F47' 110.9(11)
F48' C22' F46' 109.4(12)
F47' C22' F46' 110.1(10)
F48' C22' C21' 111.2(11)
F47' C22' C21' 110.8(9)
F46' C22' C21' 104.1(9)
F49' C23' F51' 108.4(9)
F49' C23' F50' 102.1(10)
F51' C23' F50' 103.3(10)
F49' C23' C21' 115.5(9)
F51' C23' C21' 118.0(9)
F50' C23' C21' 107.6(10)
F52' C24' F54' 110.4(10)
F52' C24' F53' 107.6(10)
F54' C24' F53' 112.7(10)
F52' C24' C21' 109.9(9)
F54' C24' C21' 110.0(9)
F53' C24' C21' 106.1(9)
C25' O7' Al2' 151.4(10)
O7' C25' C26' 110.1(8)
O7' C25' C28' 109.9(8)
C26' C25' C28' 111.4(7)
O7' C25' C27' 110.1(8)
C26' C25' C27' 108.0(7)
C28' C25' C27' 107.3(7)
F57' C26' F55' 108.4(9)
F57' C26' F56' 106.3(9)
F55' C26' F56' 107.6(9)
F57' C26' C25' 113.6(8)
F55' C26' C25' 110.0(8)
F56' C26' C25' 110.7(8)
F60' C27' F58' 106.7(9)
F60' C27' F59' 107.1(10)
F58' C27' F59' 107.7(9)
F60' C27' C25' 111.9(8)
F58' C27' C25' 112.5(9)
F59' C27' C25' 110.6(8)
F61' C28' F63' 106.0(8)
F61' C28' F62' 108.2(9)
F63' C28' F62' 106.3(9)
F61' C28' C25' 114.6(8)
F63' C28' C25' 112.3(8)
F62' C28' C25' 108.9(8)
C29' O8' Al2' 149.6(8)
O8' C29' C32' 111.7(8)
O8' C29' C30' 107.5(7)
C32' C29' C30' 110.5(7)
O8' C29' C31' 109.6(8)
C32' C29' C31' 109.4(8)
C30' C29' C31' 108.1(8)
F65' C30' F66' 110.1(10)
F65' C30' F64' 105.2(10)
F66' C30' F64' 105.0(10)
F65' C30' C29' 114.0(9)
F66' C30' C29' 111.9(9)
F64' C30' C29' 110.0(9)
F67' C31' F69' 108.1(10)
F67' C31' F68' 107.4(10)
F69' C31' F68' 106.0(11)
F67' C31' C29' 112.7(10)
F69' C31' C29' 110.6(9)
F68' C31' C29' 111.7(10)
F72' C32' F70' 108.8(10)
F72' C32' F71' 106.0(11)
F70' C32' F71' 106.5(9)
F72' C32' C29' 111.7(10)
F70' C32' C29' 112.8(9)
F71' C32' C29' 110.7(8)
C34 C33 C38 118.4(4)
C34 C33 P1 119.5(4)
C38 C33 P1 121.7(4)
C35 C34 C33 118.3(4)
C35 C34 C44 117.7(4)
C33 C34 C44 124.0(4)
C34 C35 C36 122.8(4)
C34 C35 H35A 118.6
C36 C35 H35A 118.6
C37 C36 C35 116.6(4)
C37 C36 C48 123.4(4)
C35 C36 C48 120.0(4)
C36 C37 C38 123.3(5)
C36 C37 H37A 118.3
C38 C37 H37A 118.3
C37 C38 C33 117.7(4)
C37 C38 C52' 120.2(9)
C33 C38 C52' 121.9(9)
C37 C38 C52 116.0(6)
C33 C38 C52 126.1(6)
C52' C38 C52 4.2(11)
N2 C39 N1 119.7(5)
N2 C39 P1 116.3(4)
N1 C39 P1 123.9(4)
N1 C40 H40A 109.5
N1 C40 H40B 109.5
H40A C40 H40B 109.5
N1 C40 H40C 109.5
H40A C40 H40C 109.5
H40B C40 H40C 109.5
N1 C41 H41A 109.5
N1 C41 H41B 109.5
H41A C41 H41B 109.5
N1 C41 H41C 109.5
H41A C41 H41C 109.5
H41B C41 H41C 109.5
N2 C42 H42A 109.5
N2 C42 H42B 109.5
H42A C42 H42B 109.5
N2 C42 H42C 109.5
H42A C42 H42C 109.5
H42B C42 H42C 109.5
N2 C43 H43A 109.5
N2 C43 H43B 109.5
H43A C43 H43B 109.5
N2 C43 H43C 109.5
H43A C43 H43C 109.5
H43B C43 H43C 109.5
C47 C44 C45 106.8(5)
C47 C44 C46 105.4(4)
C45 C44 C46 110.9(5)
C47 C44 C34 111.5(4)
C45 C44 C34 112.3(4)
C46 C44 C34 109.7(4)
C44 C45 H45A 109.5
C44 C45 H45B 109.5
H45A C45 H45B 109.5
C44 C45 H45C 109.5
H45A C45 H45C 109.5
H45B C45 H45C 109.5
C44 C46 H46A 109.5
C44 C46 H46B 109.5
H46A C46 H46B 109.5
C44 C46 H46C 109.5
H46A C46 H46C 109.5
H46B C46 H46C 109.5
C44 C47 H47A 109.5
C44 C47 H47B 109.5
H47A C47 H47B 109.5
C44 C47 H47C 109.5
H47A C47 H47C 109.5
H47B C47 H47C 109.5
C49 C48 C36 108.5(4)
C49 C48 C51 108.8(4)
C36 C48 C51 112.4(4)
C49 C48 C50 109.4(5)
C36 C48 C50 110.0(4)
C51 C48 C50 107.8(4)
C48 C49 H49A 109.5
C48 C49 H49B 109.5
H49A C49 H49B 109.5
C48 C49 H49C 109.5
H49A C49 H49C 109.5
H49B C49 H49C 109.5
C48 C50 H50A 109.5
C48 C50 H50B 109.5
H50A C50 H50B 109.5
C48 C50 H50C 109.5
H50A C50 H50C 109.5
H50B C50 H50C 109.5
C48 C51 H51A 109.5
C48 C51 H51B 109.5
H51A C51 H51B 109.5
C48 C51 H51C 109.5
H51A C51 H51C 109.5
H51B C51 H51C 109.5
C54 C52 C53 111.9(10)
C54 C52 C55 106.2(8)
C53 C52 C55 106.0(9)
C54 C52 C38 112.3(8)
C53 C52 C38 109.3(8)
C55 C52 C38 110.9(8)
C52 C53 H53A 109.5
C52 C53 H53B 109.5
H53A C53 H53B 109.5
C52 C53 H53C 109.5
H53A C53 H53C 109.5
H53B C53 H53C 109.5
C52 C54 H54A 109.5
C52 C54 H54B 109.5
H54A C54 H54B 109.5
C52 C54 H54C 109.5
H54A C54 H54C 109.5
H54B C54 H54C 109.5
C52 C55 H55A 109.4
C52 C55 H55B 109.5
H55A C55 H55B 109.5
C52 C55 H55C 109.5
H55A C55 H55C 109.5
H55B C55 H55C 109.5
C54' C52' C53' 108.1(18)
C54' C52' C55' 108.1(17)
C53' C52' C55' 105.7(17)
C54' C52' C38 110.8(17)
C53' C52' C38 115.3(17)
C55' C52' C38 108.5(16)
C52' C53' H53D 109.5
C52' C53' H53E 109.5
H53D C53' H53E 109.5
C52' C53' H53F 109.5
H53D C53' H53F 109.5
H53E C53' H53F 109.5
C52' C54' H54D 109.5
C52' C54' H54E 109.5
H54D C54' H54E 109.5
C52' C54' H54F 109.5
H54D C54' H54F 109.5
H54E C54' H54F 109.5
C52' C55' H55B 113.7
C52' C55' H55C 98.0
H55B C55' H55C 82.8
C52' C55' H55D 109.5
H55B C55' H55D 116.1
H55C C55' H55D 134.1
C52' C55' H55E 109.5
H55B C55' H55E 97.9
H55C C55' H55E 24.8
H55D C55' H55E 109.5
C52' C55' H55F 109.5
H55B C55' H55F 11.6
H55C C55' H55F 94.1
H55D C55' H55F 109.5
H55E C55' H55F 109.5
C61 C56 C57 119.6(4)
C61 C56 P2 123.7(4)
C57 C56 P2 116.3(4)
C58 C57 C56 117.0(4)
C58 C57 C67 117.5(4)
C56 C57 C67 125.5(4)
C59 C58 C57 123.4(4)
C59 C58 H58A 118.3
C57 C58 H58A 118.3
C60 C59 C58 117.3(4)
C60 C59 C71 120.5(4)
C58 C59 C71 122.2(4)
C59 C60 C61 123.2(4)
C59 C60 H60A 118.4
C61 C60 H60A 118.4
C60 C61 C56 117.6(4)
C60 C61 C75 115.0(4)
C56 C61 C75 127.2(4)
N4 C62 N3 119.3(5)
N4 C62 P2 115.4(4)
N3 C62 P2 125.3(4)
N3 C63 H63A 109.5
N3 C63 H63B 109.5
H63A C63 H63B 109.5
N3 C63 H63C 109.5
H63A C63 H63C 109.5
H63B C63 H63C 109.5
N3 C64 H64A 109.5
N3 C64 H64B 109.5
H64A C64 H64B 109.5
N3 C64 H64C 109.5
H64A C64 H64C 109.5
H64B C64 H64C 109.5
N4 C65 H65A 109.5
N4 C65 H65B 109.5
H65A C65 H65B 109.5
N4 C65 H65C 109.5
H65A C65 H65C 109.5
H65B C65 H65C 109.5
N4 C66 H66A 109.5
N4 C66 H66B 109.5
H66A C66 H66B 109.5
N4 C66 H66C 109.5
H66A C66 H66C 109.5
H66B C66 H66C 109.5
C70 C67 C69 105.9(5)
C70 C67 C57 111.7(4)
C69 C67 C57 112.1(5)
C70 C67 C68 106.3(5)
C69 C67 C68 110.4(5)
C57 C67 C68 110.2(4)
C67 C68 H68A 109.5
C67 C68 H68B 109.5
H68A C68 H68B 109.5
C67 C68 H68C 109.5
H68A C68 H68C 109.5
H68B C68 H68C 109.5
C67 C69 H69A 109.5
C67 C69 H69B 109.5
H69A C69 H69B 109.5
C67 C69 H69C 109.5
H69A C69 H69C 109.5
H69B C69 H69C 109.5
C67 C70 H70A 109.5
C67 C70 H70B 109.5
H70A C70 H70B 109.5
C67 C70 H70C 109.5
H70A C70 H70C 109.5
H70B C70 H70C 109.5
C59 C71 C72 111.9(4)
C59 C71 C74 110.2(4)
C72 C71 C74 108.1(4)
C59 C71 C73 108.2(4)
C72 C71 C73 109.1(5)
C74 C71 C73 109.5(5)
C71 C72 H72A 109.5
C71 C72 H72B 109.5
H72A C72 H72B 109.5
C71 C72 H72C 109.5
H72A C72 H72C 109.5
H72B C72 H72C 109.5
C71 C73 H73A 109.5
C71 C73 H73B 109.5
H73A C73 H73B 109.5
C71 C73 H73C 109.5
H73A C73 H73C 109.5
H73B C73 H73C 109.5
C71 C74 H74A 109.5
C71 C74 H74B 109.5
H74A C74 H74B 109.5
C71 C74 H74C 109.5
H74A C74 H74C 109.5
H74B C74 H74C 109.5
C78 C75 C76 110.2(6)
C78 C75 C77 106.5(6)
C76 C75 C77 105.2(5)
C78 C75 C61 106.9(4)
C76 C75 C61 116.7(5)
C77 C75 C61 111.0(5)
C75 C76 H76A 109.5
C75 C76 H76B 109.5
H76A C76 H76B 109.5
C75 C76 H76C 109.5
H76A C76 H76C 109.5
H76B C76 H76C 109.5
C75 C77 H77A 109.5
C75 C77 H77B 109.5
H77A C77 H77B 109.5
C75 C77 H77C 109.5
H77A C77 H77C 109.5
H77B C77 H77C 109.5
C75 C78 H78A 109.5
C75 C78 H78B 109.5
H78A C78 H78B 109.5
C75 C78 H78C 109.5
H78A C78 H78C 109.5
H78B C78 H78C 109.5
C39 N1 C41 124.1(5)
C39 N1 C40 122.1(5)
C41 N1 C40 113.7(5)
C39 N2 C43 123.8(5)
C39 N2 C42 123.3(5)
C43 N2 C42 112.6(5)
C62 N3 C64 123.3(5)
C62 N3 C63 122.6(5)
C64 N3 C63 114.1(5)
C62 N4 C65 122.2(5)
C62 N4 C66 122.8(5)
C65 N4 C66 114.1(5)
C33 P1 C39 103.2(2)
C56 P2 C62 104.3(2)
Cl2 C79 Cl1 113.3(10)
Cl2 C79 H79A 108.9
Cl1 C79 H79A 108.9
Cl2 C79 H79B 108.9
Cl1 C79 H79B 108.9
H79A C79 H79B 107.7
Cl1' C79' Cl2' 104.3(8)
Cl1' C79' H79C 110.9
Cl2' C79' H79C 110.9
Cl1' C79' H79D 110.9
Cl2' C79' H79D 110.9
H79C C79' H79D 108.9

loop_
_geom_bond_atom_site_label_1
_geom_bond_atom_site_label_2
_geom_bond_distance
Al1 O2' 1.655(9)
Al1 O1 1.691(5)
Al1 O3 1.720(7)
Al1 O4 1.725(6)
Al1 O3' 1.737(13)
Al1 O2 1.740(5)
Al1 O4' 1.741(11)
Al1 O1' 1.767(9)
O1 C1 1.369(7)
C1 C3 1.536(9)
C1 C4 1.536(9)
C1 C2 1.549(9)
C2 F2 1.317(8)
C2 F3 1.334(8)
C2 F1 1.340(8)
C3 F5 1.320(9)
C3 F4 1.344(8)
C3 F6 1.350(8)
C4 F7 1.321(8)
C4 F9 1.325(9)
C4 F8 1.339(9)
O2 C5 1.357(8)
C5 C7 1.542(10)
C5 C6 1.550(10)
C5 C8 1.559(10)
C6 F10 1.323(9)
C6 F11 1.331(9)
C6 F12 1.384(10)
C7 F13 1.316(9)
C7 F14 1.340(9)
C7 F15 1.372(9)
C8 F18 1.309(9)
C8 F16 1.339(9)
C8 F17 1.351(10)
O3 C9 1.369(8)
C9 C10 1.538(9)
C9 C12 1.553(9)
C9 C11 1.554(9)
C10 F20 1.325(9)
C10 F21 1.331(9)
C10 F19 1.333(9)
C11 F24 1.317(9)
C11 F22 1.319(9)
C11 F23 1.350(9)
C12 F26 1.328(9)
C12 F27 1.330(9)
C12 F25 1.340(9)
O4 C13 1.363(8)
C13 C16 1.533(9)
C13 C14 1.541(9)
C13 C15 1.544(9)
C14 F30 1.296(9)
C14 F29 1.340(11)
C14 F28 1.349(8)
C15 F32 1.328(8)
C15 F33 1.333(8)
C15 F31 1.346(9)
C16 F35 1.317(8)
C16 F34 1.334(10)
C16 F36 1.337(9)
O1' C1' 1.378(12)
C1' C2' 1.535(12)
C1' C3' 1.538(12)
C1' C4' 1.539(12)
C2' F1' 1.333(11)
C2' F3' 1.343(11)
C2' F2' 1.344(11)
C3' F5' 1.325(12)
C3' F4' 1.326(12)
C3' F6' 1.337(12)
C4' F7' 1.315(11)
C4' F8' 1.329(12)
C4' F9' 1.333(12)
O2' C5' 1.383(12)
C5' C7' 1.535(12)
C5' C8' 1.542(13)
C5' C6' 1.553(13)
C6' F11' 1.327(12)
C6' F10' 1.336(12)
C6' F12' 1.360(13)
C7' F13' 1.337(12)
C7' F15' 1.359(12)
C7' F14' 1.361(11)
C8' F18' 1.324(11)
C8' F16' 1.342(12)
C8' F17' 1.352(12)
O3' C9' 1.385(13)
C9' C11' 1.528(12)
C9' C10' 1.537(13)
C9' C12' 1.560(13)
C10' F19' 1.320(12)
C10' F21' 1.333(12)
C10' F20' 1.334(12)
C11' F22' 1.326(12)
C11' F24' 1.330(12)
C11' F23' 1.347(12)
C12' F27' 1.324(12)
C12' F26' 1.329(12)
C12' F25' 1.337(13)
O4' C13' 1.363(12)
C13' C16' 1.532(13)
C13' C14' 1.541(13)
C13' C15' 1.541(13)
C14' F29' 1.330(12)
C14' F28' 1.331(12)
C14' F30' 1.332(13)
C15' F32' 1.308(12)
C15' F33' 1.336(13)
C15' F31' 1.355(12)
C16' F35' 1.331(12)
C16' F34' 1.332(12)
C16' F36' 1.333(12)
Al2 O5 1.709(10)
Al2 O8 1.717(10)
Al2 O7 1.719(10)
Al2 O6 1.726(10)
O5 C17 1.382(9)
C17 C20 1.542(11)
C17 C19 1.542(10)
C17 C18 1.551(10)
C18 F37 1.317(9)
C18 F39 1.321(10)
C18 F38 1.347(10)
C19 F40 1.315(9)
C19 F42 1.333(9)
C19 F41 1.341(9)
C20 F45 1.314(10)
C20 F44 1.312(10)
C20 F43 1.335(11)
O6 C21 1.341(10)
C21 C23 1.499(11)
C21 C24 1.533(11)
C21 C22 1.547(11)
C22 F47 1.285(10)
C22 F48 1.341(11)
C22 F46 1.420(11)
C23 F51 1.328(10)
C23 F50 1.336(11)
C23 F49 1.387(11)
C24 F53 1.334(10)
C24 F52 1.340(10)
C24 F54 1.357(10)
O7 C25 1.326(9)
C25 C26 1.522(11)
C25 C28 1.535(11)
C25 C27 1.565(11)
C26 F56 1.311(11)
C26 F55 1.338(11)
C26 F57 1.338(10)
C27 F58 1.311(10)
C27 F60 1.323(11)
C27 F59 1.339(11)
C28 F61 1.316(10)
C28 F62 1.332(10)
C28 F63 1.344(10)
O8 C29 1.361(9)
C29 C32 1.512(11)
C29 C31 1.537(12)
C29 C30 1.555(11)
C30 F65 1.294(11)
C30 F66 1.300(11)
C30 F64 1.324(12)
C31 F67 1.321(11)
C31 F69 1.327(11)
C31 F68 1.336(11)
C32 F72 1.308(11)
C32 F71 1.338(11)
C32 F70 1.342(10)
Al2' O5' 1.710(11)
Al2' O7' 1.719(11)
Al2' O6' 1.726(11)
Al2' O8' 1.727(11)
O5' C17' 1.384(10)
C17' C20' 1.539(12)
C17' C18' 1.544(11)
C17' C19' 1.548(11)
C18' F38' 1.301(10)
C18' F39' 1.334(11)
C18' F37' 1.345(10)
C19' F40' 1.313(10)
C19' F41' 1.318(10)
C19' F42' 1.319(11)
C20' F43' 1.312(11)
C20' F44' 1.321(11)
C20' F45' 1.328(11)
O6' C21' 1.336(11)
C21' C23' 1.492(12)
C21' C24' 1.511(13)
C21' C22' 1.579(13)
C22' F48' 1.308(12)
C22' F47' 1.325(12)
C22' F46' 1.378(12)
C23' F49' 1.330(12)
C23' F51' 1.347(11)
C23' F50' 1.395(12)
C24' F52' 1.333(12)
C24' F54' 1.339(11)
C24' F53' 1.381(12)
O7' C25' 1.347(10)
C25' C26' 1.514(12)
C25' C28' 1.523(11)
C25' C27' 1.564(12)
C26' F57' 1.320(11)
C26' F55' 1.330(11)
C26' F56' 1.349(11)
C27' F60' 1.318(11)
C27' F58' 1.322(11)
C27' F59' 1.342(11)
C28' F61' 1.318(10)
C28' F63' 1.325(11)
C28' F62' 1.339(11)
O8' C29' 1.343(11)
C29' C32' 1.518(12)
C29' C30' 1.541(12)
C29' C31' 1.551(12)
C30' F65' 1.288(11)
C30' F66' 1.313(12)
C30' F64' 1.324(12)
C31' F67' 1.314(11)
C31' F69' 1.324(12)
C31' F68' 1.336(12)
C32' F72' 1.320(12)
C32' F70' 1.333(11)
C32' F71' 1.360(11)
C33 C34 1.421(6)
C33 C38 1.428(7)
C33 P1 1.819(5)
C34 C35 1.392(7)
C34 C44 1.559(7)
C35 C36 1.402(7)
C35 H35A 0.9500
C36 C37 1.380(7)
C36 C48 1.532(7)
C37 C38 1.402(8)
C37 H37A 0.9500
C38 C52' 1.54(3)
C38 C52 1.557(15)
C39 N2 1.325(7)
C39 N1 1.330(7)
C39 P1 1.873(5)
C40 N1 1.480(8)
C40 H40A 0.9800
C40 H40B 0.9800
C40 H40C 0.9800
C41 N1 1.455(8)
C41 H41A 0.9800
C41 H41B 0.9800
C41 H41C 0.9800
C42 N2 1.469(7)
C42 H42A 0.9800
C42 H42B 0.9800
C42 H42C 0.9800
C43 N2 1.466(8)
C43 H43A 0.9800
C43 H43B 0.9800
C43 H43C 0.9800
C44 C47 1.521(7)
C44 C45 1.533(7)
C44 C46 1.536(7)
C45 H45A 0.9800
C45 H45B 0.9800
C45 H45C 0.9800
C46 H46A 0.9800
C46 H46B 0.9800
C46 H46C 0.9800
C47 H47A 0.9800
C47 H47B 0.9800
C47 H47C 0.9800
C48 C49 1.523(7)
C48 C51 1.534(7)
C48 C50 1.543(7)
C49 H49A 0.9800
C49 H49B 0.9800
C49 H49C 0.9800
C50 H50A 0.9800
C50 H50B 0.9800
C50 H50C 0.9800
C51 H51A 0.9800
C51 H51B 0.9800
C51 H51C 0.9800
C52 C54 1.514(12)
C52 C53 1.518(12)
C52 C55 1.554(13)
C53 H53A 0.9800
C53 H53B 0.9800
C53 H53C 0.9800
C54 H54A 0.9800
C54 H54B 0.9800
C54 H54C 0.9800
C55 H55A 0.9800
C55 H55B 0.9800
C55 H55C 0.9800
C52' C54' 1.53(2)
C52' C53' 1.53(2)
C52' C55' 1.53(2)
C53' H53D 0.9800
C53' H53E 0.9800
C53' H53F 0.9800
C54' H54D 0.9800
C54' H54E 0.9800
C54' H54F 0.9800
C55' H55B 1.0458
C55' H55D 0.9800
C55' H55E 0.9800
C55' H55F 0.9800
C56 C61 1.420(7)
C56 C57 1.429(7)
C56 P2 1.817(5)
C57 C58 1.409(7)
C57 C67 1.544(7)
C58 C59 1.382(7)
C58 H58A 0.9500
C59 C60 1.379(7)
C59 C71 1.523(6)
C60 C61 1.408(6)
C60 H60A 0.9500
C61 C75 1.559(7)
C62 N4 1.326(7)
C62 N3 1.332(7)
C62 P2 1.857(6)
C63 N3 1.487(9)
C63 H63A 0.9800
C63 H63B 0.9800
C63 H63C 0.9800
C64 N3 1.471(8)
C64 H64A 0.9800
C64 H64B 0.9800
C64 H64C 0.9800
C65 N4 1.471(8)
C65 H65A 0.9800
C65 H65B 0.9800
C65 H65C 0.9800
C66 N4 1.473(8)
C66 H66A 0.9800
C66 H66B 0.9800
C66 H66C 0.9800
C67 C70 1.535(8)
C67 C69 1.539(8)
C67 C68 1.565(9)
C68 H68A 0.9800
C68 H68B 0.9800
C68 H68C 0.9800
C69 H69A 0.9800
C69 H69B 0.9800
C69 H69C 0.9800
C70 H70A 0.9800
C70 H70B 0.9800
C70 H70C 0.9800
C71 C72 1.526(8)
C71 C74 1.531(7)
C71 C73 1.536(7)
C72 H72A 0.9800
C72 H72B 0.9800
C72 H72C 0.9800
C73 H73A 0.9800
C73 H73B 0.9800
C73 H73C 0.9800
C74 H74A 0.9800
C74 H74B 0.9800
C74 H74C 0.9800
C75 C78 1.503(8)
C75 C76 1.517(8)
C75 C77 1.539(9)
C76 H76A 0.9800
C76 H76B 0.9800
C76 H76C 0.9800
C77 H77A 0.9800
C77 H77B 0.9800
C77 H77C 0.9800
C78 H78A 0.9800
C78 H78B 0.9800
C78 H78C 0.9800
C79 Cl2 1.656(12)
C79 Cl1 1.760(13)
C79 H79A 0.9900
C79 H79B 0.9900
C79' Cl1' 1.715(13)
C79' Cl2' 1.789(12)
C79' H79C 0.9900
C79' H79D 0.9900
